data_1564640
loop_
_publ_author_name
'Riesinger, Christoph'
'Bal\'azs, G\'abor'
'Seidl, Michael'
'Scheer, Manfred'

_publ_section_title
;
 Substituted aromatic pentaphosphole ligands -- a journey across the
 p-block
;
_journal_name_full 'Chemical Science'
_journal_paper_doi 10.1039/D1SC04296C
_journal_year 2021
_chemical_formula_moiety 'C23 H26 Fe P5, Al C16 F36 O4'
_chemical_formula_sum 'C39 H26 Al F36 Fe O4 P5'
_chemical_formula_weight 1480.28
_space_group_crystal_system triclinic
_space_group_IT_number 2
_space_group_name_Hall '-P 1'
_space_group_name_H-M_alt 'P -1'
_atom_sites_solution_hydrogens geom
_audit_creation_date 2021-03-18
_audit_creation_method
;
Olex2 1.3-alpha
(compiled 2020.11.12 svn.r5f609507 for OlexSys, GUI svn.r6272)
;
_audit_update_record
;
2021-05-13 deposited with the CCDC.	2021-09-03 downloaded from the CCDC.
;
_cell_angle_alpha 86.014(2)
_cell_angle_beta 71.751(2)
_cell_angle_gamma 88.928(2)
_cell_formula_units_Z 4
_cell_length_a 15.4816(4)
_cell_length_b 16.9548(5)
_cell_length_c 21.6022(6)
_cell_measurement_reflns_used 13143
_cell_measurement_temperature 123(1)
_cell_measurement_theta_max 71.3810
_cell_measurement_theta_min 4.3110
_cell_volume 5372.1(3)
_computing_cell_refinement 'CrysAlisPro 1.171.41.27a (Rigaku OD, 2019)'
_computing_data_collection 'CrysAlisPro 1.171.41.27a (Rigaku OD, 2019)'
_computing_data_reduction 'CrysAlisPro 1.171.41.27a (Rigaku OD, 2019)'
_computing_molecular_graphics 'Olex2 1.3-alpha (Dolomanov et al., 2009)'
_computing_publication_material 'Olex2 1.3-alpha (Dolomanov et al., 2009)'
_computing_structure_refinement 'SHELXL 2018/3 (Sheldrick, 2015)'
_computing_structure_solution 'SHELXT  (Sheldrick, 2015)'
_diffrn_ambient_temperature 123(1)
_diffrn_detector_area_resol_mean 5.2548
_diffrn_detector_type AtlasS2
_diffrn_measured_fraction_theta_full 0.991
_diffrn_measured_fraction_theta_max 0.968
_diffrn_measurement_details
;
List of Runs (angles in degrees, time in seconds):

  # Type    Start    End  Width  t~exp~   \w     \q     \k     \f   Frames
#--------------------------------------------------------------------------
  1  \w    -98.00 -18.00   1.00    4.50    --  -40.03 125.00-120.00   80
  2  \w    -98.00 -18.00   1.00    4.50    --  -40.03 125.00 150.00   80
  3  \w    -12.00 123.00   1.00    4.50    --   40.03  19.00-180.00  135
  4  \w    -43.00  27.00   1.00    4.50    --   40.03 -19.00-180.00   70
  5  \w     -3.00  92.00   1.00    4.50    --   40.03-125.00  90.00   95
  6  \w     20.00  84.00   1.00   19.00    --  105.16 -95.00-180.00   64
  7  \w     71.00 178.00   1.00   19.00    --  105.16  30.00-180.00  107
  8  \w     29.00  71.00   1.00   19.00    --  105.16 -61.00  30.00   42
  9  \w     73.00 178.00   1.00   19.00    --  105.16  61.00-150.00  105
 10  \w     29.00  71.00   1.00   19.00    --  105.16 -61.00 -60.00   42
 11  \w     19.00 145.00   1.00   19.00    --  105.16 -91.00 -65.15  126
 12  \w     29.00  71.00   1.00   19.00    --  105.16 -61.00  60.00   42
 13  \w     19.00 145.00   1.00   19.00    --  105.16 -91.00 130.67  126
 14  \w     70.00 178.00   1.00   19.00    --  105.16  77.00-120.00  108
 15  \w     71.00 178.00   1.00   19.00    --  105.16  30.00 -30.00  107
 16  \w     19.00 145.00   1.00   19.00    --  105.16 -91.00  16.14  126
 17  \w   -122.00  -5.00   1.00    4.50    --  -40.03 -77.00  30.00  117
 18  \w   -122.00  -5.00   1.00    4.50    --  -40.03 -77.00 120.00  117
 19  \w   -122.00  -5.00   1.00    4.50    --  -40.03 -77.00 -60.00  117
 20  \w      5.00 122.00   1.00    4.50    --   40.03  77.00 -60.00  117
 21  \w      9.00 116.00   1.00    4.50    --   40.03  57.00-150.00  107
 22  \w     71.00 139.00   1.00   19.00    --  105.16  30.00  90.00   68
;
_diffrn_measurement_device 'four-circle diffractometer'
_diffrn_measurement_device_type 'Xcalibur, AtlasS2, Gemini ultra'
_diffrn_measurement_method '\w scans'
_diffrn_radiation_type CuK\a
_diffrn_radiation_wavelength 1.54184
_diffrn_reflns_av_R_equivalents 0.0433
_diffrn_reflns_av_unetI/netI 0.0361
_diffrn_reflns_Laue_measured_fraction_full 0.991
_diffrn_reflns_Laue_measured_fraction_max 0.968
_diffrn_reflns_limit_h_max 18
_diffrn_reflns_limit_h_min -18
_diffrn_reflns_limit_k_max 20
_diffrn_reflns_limit_k_min -20
_diffrn_reflns_limit_l_max 26
_diffrn_reflns_limit_l_min -25
_diffrn_reflns_number 58001
_diffrn_reflns_point_group_measured_fraction_full 0.991
_diffrn_reflns_point_group_measured_fraction_max 0.968
_diffrn_reflns_theta_full 67.684
_diffrn_reflns_theta_max 71.857
_diffrn_reflns_theta_min 3.500
_exptl_absorpt_coefficient_mu 5.382
_exptl_absorpt_correction_T_max 0.423
_exptl_absorpt_correction_T_min 0.106
_exptl_absorpt_correction_type gaussian
_exptl_absorpt_process_details
;
CrysAlisPro 1.171.41.27a (Rigaku Oxford Diffraction, 2019)
Numerical absorption correction based on gaussian integration over
			a multifaceted crystal model
Empirical absorption correction using spherical harmonics,
 implemented in SCALE3 ABSPACK scaling algorithm.
;
_exptl_crystal_colour 'clear dark red'
_exptl_crystal_colour_lustre clear
_exptl_crystal_colour_modifier dark
_exptl_crystal_colour_primary red
_exptl_crystal_density_diffrn 1.830
_exptl_crystal_description block
_exptl_crystal_F_000 2920
_exptl_crystal_size_max 0.627
_exptl_crystal_size_mid 0.38
_exptl_crystal_size_min 0.215
_refine_diff_density_max 1.211
_refine_diff_density_min -0.506
_refine_diff_density_rms 0.092
_refine_ls_extinction_method none
_refine_ls_goodness_of_fit_ref 1.044
_refine_ls_hydrogen_treatment constr
_refine_ls_matrix_type full
_refine_ls_number_parameters 2252
_refine_ls_number_reflns 20392
_refine_ls_number_restraints 1556
_refine_ls_restrained_S_all 1.076
_refine_ls_R_factor_all 0.0722
_refine_ls_R_factor_gt 0.0675
_refine_ls_shift/su_max 0.001
_refine_ls_shift/su_mean 0.000
_refine_ls_structure_factor_coef Fsqd
_refine_ls_weighting_details 'w=1/[\s^2^(Fo^2^)+(0.1154P)^2^+8.6917P] where P=(Fo^2^+2Fc^2^)/3'
_refine_ls_weighting_scheme calc
_refine_ls_wR_factor_gt 0.1882
_refine_ls_wR_factor_ref 0.1939
_reflns_Friedel_coverage 0.000
_reflns_number_gt 18475
_reflns_number_total 20392
_reflns_threshold_expression 'I > 2\s(I)'
_cod_data_source_file d1sc04296c2.cif
_cod_data_source_block cr436_cua
_cod_database_code 1564640
_shelx_shelxl_version_number 2018/3
_shelx_space_group_comment
;
The symmetry employed for this shelxl refinement is uniquely defined
by the following loop, which should always be used as a source of
symmetry information in preference to the above space-group names.
They are only intended as comments.
;
_olex2_refinement_description
;
1. Fixed Uiso
 At 1.2 times of:
  All C(H) groups
 At 1.5 times of:
  All C(H,H,H) groups
2. Restrained distances
 C57C-C55 = C58C-C55
 1.55 with sigma of 0.02
 F14A-C53A \\sim F14B-C53B \\sim F13B-C53B \\sim F13A-C53A \\sim F15A-C53A
\\sim F15B-C53B
 with sigma of 0.02
 F25B-C58B \\sim F26B-C58B \\sim F27B-C58B \\sim F22B-C57B \\sim F23B-C57B
\\sim F21B-C56B \\sim F19B-
 C56B \\sim F20B-C56B
 with sigma of 0.02
 F27C-C58C \\sim F25C-C58C \\sim F26C-C58C \\sim F22C-C57C \\sim F23C-C57C
\\sim F24B-C57C
 with sigma of 0.02
 C55-C58B \\sim C55-C57B \\sim C55-C56B
 with sigma of 0.02
 F28-C60C \\sim F30C-C60C \\sim F35B-C61C \\sim F32-C61C \\sim F35C-C62C \\sim
F34C-C62C
 with sigma of 0.02
 C55-C56A \\sim C55-C57A \\sim C58A-C55
 with sigma of 0.02
 F11A-C52A \\sim F11B-C52B \\sim F10A-C52A \\sim F10B-C52B \\sim F12-C52A
 with sigma of 0.02
 F17B-C54B \\sim F16A-C54A \\sim F18A-C54A \\sim F17A-C54A \\sim F18B-C54B
\\sim F16B-C54B
 with sigma of 0.02
 C54B-C51 \\sim C54A-C51 \\sim C52A-C51 \\sim C52B-C51 \\sim C53A-C51 \\sim
C53B-C51
 with sigma of 0.02
 F30A-C60A \\sim F29A-C60A \\sim F31-C61A \\sim F33A-C61A \\sim F35A-C62A \\sim
F34A-C62A \\sim F36A-
 C62A
 with sigma of 0.02
 C75B-C76B \\sim C75B-C78B \\sim C75B-C77B
 with sigma of 0.02
 F30B-C60B \\sim F29B-C60B \\sim F31B-C61B \\sim F33B-C61B \\sim F32B-C61B
\\sim F34B-C62B \\sim F36B-
 C62B
 with sigma of 0.02
 F64B-C76B \\sim F65B-C76B \\sim F66B-C76B \\sim F71B-C78B \\sim F72B-C78B
\\sim F70B-C78B \\sim F68B-
 C77B \\sim F69B-C77B \\sim F67B-C77B
 with sigma of 0.02
 F23A-C57A \\sim F22A-C57A \\sim F24A-C57A
 with sigma of 0.02
 F30B-F29B \\sim F31B-F33B \\sim F33B-F32B \\sim F32B-F31B \\sim F34B-F36B
 with sigma of 0.04
 C60B-C61B \\sim C61B-C62B \\sim C60B-C62B
 with sigma of 0.04
 C60C-C61C \\sim C61C-C62C \\sim C60C-C62C
 with sigma of 0.04
 F64A-C76A \\sim F65A-C76A \\sim F66A-C76A \\sim F71A-C78A \\sim F72A-C78A
\\sim F70A-C78A \\sim F68A-
 C77A \\sim F69A-C77A \\sim F67A-C77A
 with sigma of 0.02
 C59-C60C \\sim C59-C61C \\sim C59-C62C
 with sigma of 0.02
 C61C-C59 \\sim C61A-C59 \\sim C59-C61B \\sim C60C-C59 \\sim C59-C62B \\sim
C59-C62A \\sim C62C-C59 ~
 C59-C60B \\sim C60A-C59
 with sigma of 0.02
 F64A-F65A \\sim F65A-F66A \\sim F66A-F64A
 with sigma of 0.02
 C75A-C76A \\sim C75A-C78A \\sim C75A-C77A
 with sigma of 0.02
 C50B-C47 \\sim C50A-C47 \\sim C48B-C47 \\sim C48A-C47 \\sim C49B-C47 \\sim
C49A-C47
 with sigma of 0.02
 F47B-C68 \\sim F46-C68 \\sim F48B-C68
 with sigma of 0.02
 F30B-C60B \\sim F28-C60B \\sim F29B-C60B
 with sigma of 0.02
 F30A-C60A \\sim F29A-C60A \\sim F28-C60A
 with sigma of 0.02
3. Uiso/Uaniso restraints and constraints
F23B \\sim C57B \\sim F22B: within 1.9A with sigma of 0.01 and sigma for
terminal atoms of 0.005 within 1.9A
O3A \\sim O3B \\sim Al1: within 1.9A with sigma of 0.01 and sigma for terminal
atoms of 0.02 within 1.9A
O4A \\sim O4B \\sim Al1: within 1.9A with sigma of 0.01 and sigma for terminal
atoms of 0.02 within 1.9A
O3B \\sim O3A: within 1.9A with sigma of 0.01 and sigma for terminal atoms of
0.02 within 1.9A
F21A \\sim C58C \\sim F27C \\sim F25C \\sim F26C \\sim C57C \\sim F22C \\sim
F23C \\sim F24B: within 2A with sigma of 0.04 and sigma for terminal atoms of
0.08 within 2A
C58C \\sim F27C \\sim F25C \\sim F26C: within 1.9A with sigma of 0.01 and sigma
for terminal atoms of 0.01 within 1.9A
F23C \\sim F22C \\sim C57C \\sim F24B: within 1.9A with sigma of 0.01 and sigma
for terminal atoms of 0.01 within 1.9A
C56B \\sim F20B \\sim F19B \\sim F21B: within 1.9A with sigma of 0.01 and sigma
for terminal atoms of 0.01 within 1.9A
C55 \\sim C58C \\sim C58B \\sim C58A \\sim C56A \\sim C56B \\sim C57B \\sim
C57A \\sim C57C: within 1.9A with sigma of 0.01 and sigma for terminal atoms of
0.02 within 1.9A
F25A \\sim F27A \\sim F26A \\sim C58A: within 1.9A with sigma of 0.01 and sigma
for terminal atoms of 0.02 within 1.9A
C51 \\sim C54B \\sim C54A \\sim C52B \\sim C52A \\sim C53A \\sim C53B: within
1.9A with sigma of 0.01 and sigma for terminal atoms of 0.02 within 1.9A
F26B \\sim F25B \\sim C58B \\sim F27B: within 1.9A with sigma of 0.01 and sigma
for terminal atoms of 0.02 within 1.9A
F12 \\sim F10A \\sim F10B \\sim C52B \\sim C52A \\sim F11A \\sim F11B: within
1.9A with sigma of 0.01 and sigma for terminal atoms of 0.02 within 1.9A
F13A \\sim F13B \\sim C53A \\sim C53B \\sim F15A \\sim F15B \\sim F14B \\sim
F14A: within 1.9A with sigma of 0.01 and sigma for terminal atoms of 0.02
within 1.9A
F16B \\sim F16A \\sim F17B \\sim C54B \\sim F18B \\sim F18A \\sim C54A \\sim
F17A: within 1.9A with sigma of 0.01 and sigma for terminal atoms of 0.02
within 1.9A
F21A: within 1.9A with sigma of 0.01 and sigma for terminal atoms of 0.02
within 1.9A
F23A \\sim C57A \\sim F22A \\sim F24A: within 1.9A with sigma of 0.01 and sigma
for terminal atoms of 0.02 within 1.9A
F71B \\sim F71A \\sim C78B \\sim C78A: within 1.9A with sigma of 0.01 and sigma
for terminal atoms of 0.02 within 1.9A
C61A \\sim C61B \\sim C61C \\sim C62B \\sim C62A \\sim C62C \\sim C59 \\sim
C60C \\sim C60B \\sim C60A: within 1.9A with sigma of 0.01 and sigma for
terminal atoms of 0.02 within 1.9A
F30B \\sim F30A \\sim F34C \\sim C62C \\sim F34A \\sim C62A \\sim F35A: within
1.9A with sigma of 0.01 and sigma for terminal atoms of 0.02 within 1.9A
F68B \\sim F68A \\sim C77A \\sim F67A: within 1.9A with sigma of 0.01 and sigma
for terminal atoms of 0.02 within 1.9A
C78B \\sim C78A \\sim C75B \\sim C75A \\sim C77B \\sim C77A \\sim C76B \\sim
C76A: within 1.9A with sigma of 0.01 and sigma for terminal atoms of 0.02
within 1.9A
F68A \\sim C77A \\sim F67A \\sim F69A: within 1.9A with sigma of 0.01 and sigma
for terminal atoms of 0.02 within 1.9A
F70A \\sim C78A \\sim F72A \\sim F71A \\sim F72B \\sim C78B \\sim F70B \\sim
F71B: within 1.9A with sigma of 0.01 and sigma for terminal atoms of 0.02
within 1.9A
C48A \\sim C48B \\sim C50A \\sim C50B \\sim C49A \\sim C49B: within 1.9A with
sigma of 0.01 and sigma for terminal atoms of 0.02 within 1.9A
C69 \\sim C67 \\sim C68 \\sim C70B \\sim C70A: within 1.9A with sigma of 0.01
and sigma for terminal atoms of 0.01 within 1.9A
F50B \\sim F50A \\sim F51A \\sim F51B \\sim F49 \\sim C69: within 1.9A with
sigma of 0.01 and sigma for terminal atoms of 0.02 within 1.9A
C1 \\sim C2 \\sim C3 \\sim C7 \\sim C8 \\sim C13 \\sim C5 \\sim C9 \\sim C6
\\sim C4 \\sim C11 \\sim C12 \\sim C10: within 1.7A with sigma of 0.02 and
sigma for terminal atoms of 0.04 within 1.7A
Al2 \\sim O8A \\sim O8B: within 1.9A with sigma of 0.01 and sigma for terminal
atoms of 0.02 within 1.9A
Al1 \\sim O2B \\sim O2A: within 1.9A with sigma of 0.01 and sigma for terminal
atoms of 0.02 within 1.9A
4. Others
 Fixed Sof: O2A(0.75) F11A(0.75) F9A(0.69) F6A(0.69) F13A(0.75) O3A(0.5)
 F53A(0.68) F15A(0.75) F51A(0.68) F54A(0.68) F48A(0.68) F10A(0.75) F24A(0.36)
 F14A(0.75) F18A(0.75) F16A(0.75) F19A(0.64) F3A(0.69) F50A(0.68) F47A(0.68)
 F20A(0.64) C70A(0.68) C52A(0.75) F23A(0.36) F17A(0.75) F22A(0.36) C50A(0.69)
 C53A(0.75) C54A(0.75) C49A(0.69) C57A(0.36) C48A(0.69) C56A(0.64) F25A(0.36)
 F27A(0.36) F26A(0.36) C58A(0.36) C48B(0.31) F3B(0.31) C49B(0.31) F6B(0.31)
 F50B(0.32) F51B(0.32) F48B(0.32) F47B(0.32) C70B(0.32) F53B(0.32) F54B(0.32)
 O2B(0.25) C53B(0.25) F15B(0.25) F14B(0.25) F13B(0.25) F10B(0.25) C52B(0.25)
 F11B(0.25) C54B(0.25) F18B(0.25) F16B(0.25) F17B(0.25) O4A(0.55) C60A(0.39)
 F30A(0.69) F29A(0.39) C61A(0.39) F31(0.69) F33A(0.39) C62A(0.39) F35A(0.39)
 F34A(0.39) F36A(0.39) O4B(0.45) C60B(0.31) F30B(0.31) F29B(0.61) C61B(0.31)
 F31B(0.31) F33B(0.31) F32B(0.31) C62B(0.31) F34B(0.31) F36B(0.31) C60C(0.3)
 F30C(0.3) C61C(0.3) F35B(0.61) F32(0.69) C62C(0.3) F35C(0.3) F34C(0.3)
 O8A(0.45) C75A(0.5) C76A(0.5) F64A(0.5) F65A(0.5) F66A(0.5) C78A(0.5)
 F71A(0.5) F72A(0.5) F70A(0.5) C77A(0.5) F68A(0.5) F69A(0.5) F67A(0.5)
 O8B(0.55) C75B(0.5) C76B(0.5) F64B(0.5) F65B(0.5) F66B(0.5) C78B(0.5)
 F71B(0.5) F72B(0.5) F70B(0.5) C77B(0.5) F68B(0.5) F69B(0.5) F67B(0.5)
 C50B(0.31) F9B(0.31) O3B(0.5) C58B(0.36) F25B(0.36) F26B(0.36) F27B(0.36)
 C57B(0.36) F22B(0.36) F23B(0.36) C56B(0.36) F21B(0.36) F19B(0.36) F20B(0.36)
 F21A(0.64) C58C(0.28) F27C(0.28) F25C(0.28) F26C(0.28) C57C(0.28) F22C(0.28)
 F23C(0.28) F24B(0.64)
5.a Ternary CH refined with riding coordinates:
 C1(H1), C24(H24)
5.b Aromatic/amide H refined with riding coordinates:
 C3(H3), C26(H26), C7(H7), C32(H32), C27(H27), C36(H36), C13(H13), C33(H33),
 C35(H35), C30(H30), C34(H34), C5(H5), C9(H9), C6(H6), C4(H4), C28(H28),
 C29(H29), C11(H11), C12(H12), C10(H10)
5.c Idealised Me refined as rotating group:
 C23(H23A,H23B,H23C), C21(H21A,H21B,H21C), C43(H43A,H43B,H43C), C22(H22A,H22B,
 H22C), C19(H19A,H19B,H19C), C44(H44A,H44B,H44C), C42(H42A,H42B,H42C), C20(H20A,
 H20B,H20C), C46(H46A,H46B,H46C), C45(H45A,H45B,H45C)
;
_olex2_submission_special_instructions 'No special instructions were received'
_oxdiff_exptl_absorpt_empirical_details
;
Empirical correction (ABSPACK) includes:
- Absorption correction using spherical harmonics
- Frame scaling
;

loop_
_space_group_symop_operation_xyz
'x, y, z'
'-x, -y, -z'

loop_
_atom_site_label
_atom_site_type_symbol
_atom_site_fract_x
_atom_site_fract_y
_atom_site_fract_z
_atom_site_U_iso_or_equiv
_atom_site_adp_type
_atom_site_occupancy
_atom_site_site_symmetry_order
_atom_site_calc_flag
_atom_site_refinement_flags_posn
_atom_site_refinement_flags_adp
_atom_site_refinement_flags_occupancy
_atom_site_disorder_assembly
_atom_site_disorder_group
Fe1 Fe 0.09647(4) 1.11406(3) 0.59015(2) 0.02484(13) Uani 1 1 d . . . . .
Fe2 Fe -0.17425(4) 0.58704(3) 0.95041(3) 0.02930(14) Uani 1 1 d . . . . .
P1 P 0.00925(7) 1.00138(5) 0.61845(4) 0.0319(2) Uani 1 1 d . . . . .
Al2 Al 0.38614(6) 0.86232(6) 0.82598(5) 0.0242(2) Uani 1 1 d . U . . .
P6 P -0.07366(7) 0.48945(6) 0.90419(5) 0.0361(2) Uani 1 1 d . . . . .
Al1 Al 0.42645(6) 0.63910(5) 0.34843(5) 0.0241(2) Uani 1 1 d . U . . .
P7 P -0.16129(8) 0.45965(6) 0.99841(5) 0.0431(2) Uani 1 1 d . . . . .
P10 P -0.02309(7) 0.60557(7) 0.88423(6) 0.0453(3) Uani 1 1 d . . . . .
P5 P -0.06244(7) 1.10748(7) 0.61462(7) 0.0482(3) Uani 1 1 d . . . . .
P8 P -0.13659(9) 0.55608(8) 1.04806(6) 0.0513(3) Uani 1 1 d . . . . .
P2 P 0.13394(9) 0.98962(7) 0.54545(5) 0.0499(3) Uani 1 1 d . . . . .
P9 P -0.05250(8) 0.64125(8) 0.98063(7) 0.0533(3) Uani 1 1 d . . . . .
P3 P 0.12750(11) 1.08485(8) 0.47897(5) 0.0630(4) Uani 1 1 d . . . . .
P4 P 0.01010(10) 1.15350(9) 0.51917(7) 0.0625(4) Uani 1 1 d . . . . .
O5 O 0.45744(17) 0.90809(15) 0.75545(13) 0.0346(6) Uani 1 1 d . . . . .
O7 O 0.31140(17) 0.93224(15) 0.86667(13) 0.0338(5) Uani 1 1 d . . . . .
O6 O 0.44962(18) 0.82104(16) 0.87257(13) 0.0369(6) Uani 1 1 d . . . . .
F40 F 0.6487(2) 0.81732(19) 0.64775(14) 0.0684(9) Uani 1 1 d . . . . .
F62 F 0.4481(2) 1.00276(19) 0.89278(16) 0.0649(8) Uani 1 1 d . . . . .
O1 O 0.54104(19) 0.65616(19) 0.3215(2) 0.0567(9) Uani 1 1 d . . . . .
F39 F 0.6042(3) 0.9636(2) 0.59754(16) 0.0827(12) Uani 1 1 d . . . . .
F63 F 0.3391(3) 0.9896(2) 0.98233(15) 0.0796(10) Uani 1 1 d . . . . .
F41 F 0.5156(3) 0.8150(2) 0.63663(18) 0.0829(10) Uani 1 1 d . . . . .
F7 F 0.7440(2) 0.5574(3) 0.2431(2) 0.0883(12) Uani 1 1 d . . . . .
O2A O 0.4142(3) 0.5372(3) 0.3541(3) 0.0408(11) Uani 0.75 1 d . U P A 2
F38 F 0.4579(3) 0.9651(2) 0.63799(16) 0.0842(12) Uani 1 1 d . . . . .
F52 F 0.5015(3) 0.6342(2) 0.9340(2) 0.0954(13) Uani 1 1 d . . . . .
F61 F 0.3690(3) 1.1031(2) 0.9308(2) 0.0987(13) Uani 1 1 d . . . . .
F8 F 0.6180(3) 0.5666(2) 0.22349(17) 0.0841(11) Uani 1 1 d . . . . .
F12 F 0.2304(3) 0.5543(2) 0.3954(3) 0.0963(13) Uani 1 1 d D U . . .
F43 F 0.6907(2) 0.9568(3) 0.6872(2) 0.0914(12) Uani 1 1 d . . . . .
F4 F 0.7735(2) 0.6935(3) 0.2908(2) 0.0877(12) Uani 1 1 d . . . . .
F45 F 0.5887(3) 0.9881(3) 0.7750(2) 0.0984(14) Uani 1 1 d . . . . .
F44 F 0.6395(2) 0.8695(3) 0.7664(2) 0.0888(12) Uani 1 1 d . . . . .
C1 C -0.0093(3) 0.9307(2) 0.69160(18) 0.0334(8) Uani 1 1 d . U . . .
H1 H 0.051266 0.923254 0.698669 0.040 Uiso 1 1 calc R U . . .
F37 F 0.5369(3) 1.04248(19) 0.6704(2) 0.1055(17) Uani 1 1 d . . . . .
C2 C -0.0346(3) 0.8510(2) 0.67270(18) 0.0324(7) Uani 1 1 d . U . . .
F11A F 0.2063(6) 0.4268(4) 0.4040(5) 0.098(3) Uani 0.75 1 d D U P A 1
F9A F 0.6199(6) 0.4956(4) 0.3075(4) 0.0654(18) Uani 0.69 1 d . . P B 1
F46 F 0.3607(3) 0.7040(3) 1.01997(18) 0.0956(14) Uani 1 1 d D . . . .
F2 F 0.7106(3) 0.5680(3) 0.3777(2) 0.0948(13) Uani 1 1 d . . . . .
C17 C 0.2111(3) 1.1190(2) 0.6227(2) 0.0371(8) Uani 1 1 d . . . . .
C18 C 0.1319(3) 1.1359(2) 0.67406(17) 0.0321(7) Uani 1 1 d . . . . .
F49 F 0.5362(3) 0.7515(3) 0.9981(2) 0.1120(16) Uani 1 1 d . U . . .
C47 C 0.6265(2) 0.6335(2) 0.31326(19) 0.0358(8) Uani 1 1 d D . . . .
C16 C 0.2200(3) 1.1761(3) 0.56981(19) 0.0413(9) Uani 1 1 d . . . . .
C3 C -0.1231(3) 0.8308(2) 0.6791(2) 0.0399(9) Uani 1 1 d . U . . .
H3 H -0.171025 0.866943 0.696136 0.048 Uiso 1 1 calc R U . . .
C38 C -0.2929(3) 0.5735(2) 0.9253(2) 0.0354(8) Uani 1 1 d . . . . .
C26 C 0.0391(3) 0.3241(2) 0.8484(2) 0.0366(8) Uani 1 1 d . . . . .
H26 H 0.085053 0.362080 0.827131 0.044 Uiso 1 1 calc R U . . .
F6A F 0.7042(4) 0.7075(4) 0.2159(3) 0.0748(15) Uani 0.69 1 d . . P C 1
C24 C -0.0816(2) 0.4246(2) 0.8398(2) 0.0347(8) Uani 1 1 d . . . . .
H24 H -0.147443 0.420576 0.843687 0.042 Uiso 1 1 calc R U . . .
C37 C -0.3160(2) 0.5976(2) 0.9900(2) 0.0368(8) Uani 1 1 d . . . . .
C7 C 0.0343(3) 0.7982(3) 0.6468(3) 0.0509(11) Uani 1 1 d . U . . .
H7 H 0.095664 0.811670 0.641218 0.061 Uiso 1 1 calc R U . . .
C25 C -0.0518(3) 0.3432(2) 0.85885(19) 0.0353(8) Uani 1 1 d . . . . .
C41 C -0.2751(3) 0.6709(3) 0.9890(3) 0.0460(11) Uani 1 1 d . . . . .
F13A F 0.4800(4) 0.3772(3) 0.3492(4) 0.0811(18) Uani 0.75 1 d D U P A 1
C8 C -0.0730(3) 0.9603(2) 0.75419(19) 0.0413(9) Uani 1 1 d . U . . .
C32 C -0.0746(3) 0.4512(2) 0.7228(2) 0.0438(9) Uani 1 1 d . . . . .
H32 H -0.134052 0.429338 0.734362 0.053 Uiso 1 1 calc R U . . .
C63 C 0.5373(3) 0.9076(2) 0.7069(2) 0.0436(10) Uani 1 1 d . . . . .
O3A O 0.3779(6) 0.6659(5) 0.4275(4) 0.0458(16) Uani 0.5 1 d . U P A 1
F53A F 0.5933(4) 0.7074(5) 0.8580(4) 0.087(2) Uani 0.68 1 d . . P D 1
C31 C -0.0323(3) 0.4577(2) 0.7708(2) 0.0350(8) Uani 1 1 d . . . . .
F15A F 0.4331(5) 0.4265(4) 0.4435(3) 0.0947(17) Uani 0.75 1 d D U P A 1
C39 C -0.2367(3) 0.6334(3) 0.8832(2) 0.0481(11) Uani 1 1 d . . . . .
C14 C 0.0917(3) 1.2052(3) 0.6530(2) 0.0423(9) Uani 1 1 d . . . . .
C27 C 0.0631(3) 0.2498(2) 0.8688(2) 0.0439(9) Uani 1 1 d . . . . .
H27 H 0.125359 0.237154 0.861438 0.053 Uiso 1 1 calc R U . . .
C15 C 0.1476(3) 1.2290(2) 0.5880(2) 0.0442(10) Uani 1 1 d . . . . .
F51A F 0.5837(4) 0.8418(5) 0.9181(3) 0.0887(17) Uani 0.68 1 d . U P E 1
F54A F 0.4723(5) 0.6708(3) 0.8411(3) 0.0751(14) Uani 0.68 1 d . . P D 1
F48A F 0.3073(4) 0.8051(5) 0.9783(3) 0.082(2) Uani 0.68 1 d . . P F 1
C40 C -0.2265(3) 0.6938(2) 0.9241(3) 0.0557(13) Uani 1 1 d . . . . .
F10A F 0.2608(7) 0.4761(5) 0.4737(4) 0.118(3) Uani 0.75 1 d D U P A 1
F24A F 0.4549(12) 0.8258(9) 0.4380(7) 0.103(5) Uani 0.36 1 d D U P A 1
C36 C 0.0545(3) 0.4911(2) 0.7523(2) 0.0421(9) Uani 1 1 d . . . . .
H36 H 0.084401 0.496337 0.784088 0.051 Uiso 1 1 calc R U . . .
C71 C 0.2984(3) 1.0069(2) 0.88464(19) 0.0399(9) Uani 1 1 d . . . . .
C13 C -0.1541(3) 0.9970(3) 0.7584(2) 0.0504(11) Uani 1 1 d . U . . .
H13 H -0.172346 1.005704 0.720424 0.060 Uiso 1 1 calc R U . . .
C33 C -0.0298(4) 0.4768(3) 0.6580(3) 0.0553(12) Uani 1 1 d . . . . .
H33 H -0.058947 0.472153 0.625676 0.066 Uiso 1 1 calc R U . . .
C35 C 0.0975(3) 0.5168(3) 0.6876(3) 0.0516(11) Uani 1 1 d . . . . .
H35 H 0.156200 0.540191 0.675567 0.062 Uiso 1 1 calc R U . . .
C30 C -0.1179(3) 0.2869(3) 0.8893(3) 0.0563(13) Uani 1 1 d . . . . .
H30 H -0.180302 0.298974 0.896374 0.068 Uiso 1 1 calc R U . . .
C34 C 0.0557(4) 0.5086(3) 0.6406(2) 0.0565(12) Uani 1 1 d . . . . .
H34 H 0.086241 0.525013 0.596255 0.068 Uiso 1 1 calc R U . . .
C5 C -0.0746(4) 0.7058(2) 0.6366(2) 0.0509(11) Uani 1 1 d . U . . .
H5 H -0.088615 0.655713 0.624895 0.061 Uiso 1 1 calc R U . . .
F14A F 0.3495(4) 0.3428(3) 0.4162(3) 0.0984(18) Uani 0.75 1 d D U P A 1
C51 C 0.3598(3) 0.4739(3) 0.3674(3) 0.0550(11) Uani 1 1 d D U . . .
F18A F 0.2979(5) 0.4986(4) 0.2786(3) 0.1001(18) Uani 0.75 1 d D U P A 1
F16A F 0.3379(5) 0.3771(3) 0.2952(4) 0.0976(17) Uani 0.75 1 d D U P A 1
F19A F 0.2095(4) 0.7956(4) 0.5089(4) 0.097(2) Uani 0.64 1 d . . P A 1
C9 C -0.0468(4) 0.9484(3) 0.8107(2) 0.0555(12) Uani 1 1 d . U . . .
H9 H 0.009176 0.923115 0.808695 0.067 Uiso 1 1 calc R U . . .
F3A F 0.6443(6) 0.6793(5) 0.4114(4) 0.095(2) Uani 0.69 1 d . . P G 1
C23 C 0.1012(4) 1.0953(3) 0.7413(2) 0.0606(14) Uani 1 1 d . . . . .
H23A H 0.120173 1.039858 0.739015 0.091 Uiso 1 1 calc R U . . .
H23B H 0.034809 1.098087 0.759083 0.091 Uiso 1 1 calc R U . . .
H23C H 0.128618 1.121539 0.769642 0.091 Uiso 1 1 calc R U . . .
C74 C 0.3650(4) 1.0268(3) 0.9230(3) 0.0593(13) Uani 1 1 d . . . . .
C6 C 0.0134(4) 0.7251(3) 0.6290(3) 0.0598(13) Uani 1 1 d . U . . .
H6 H 0.060663 0.688637 0.611446 0.072 Uiso 1 1 calc R U . . .
C4 C -0.1424(3) 0.7581(2) 0.6609(2) 0.0455(10) Uani 1 1 d . U . . .
H4 H -0.203443 0.744672 0.665409 0.055 Uiso 1 1 calc R U . . .
F50A F 0.4603(6) 0.8536(4) 0.9986(3) 0.0918(19) Uani 0.68 1 d . U P E 1
F47A F 0.3208(4) 0.6915(4) 0.9384(3) 0.0848(17) Uani 0.68 1 d . . P F 1
C65 C 0.5618(4) 0.8264(3) 0.6804(3) 0.0633(15) Uani 1 1 d . . . . .
F20A F 0.2208(4) 0.7246(4) 0.4313(4) 0.0866(19) Uani 0.64 1 d . . P A 1
C21 C 0.2996(4) 1.1812(5) 0.5081(3) 0.077(2) Uani 1 1 d . . . . .
H21A H 0.282086 1.211315 0.473507 0.116 Uiso 1 1 calc R U . . .
H21B H 0.318120 1.127874 0.494630 0.116 Uiso 1 1 calc R U . . .
H21C H 0.350434 1.207931 0.515939 0.116 Uiso 1 1 calc R U . . .
C28 C -0.0027(4) 0.1943(3) 0.8996(3) 0.0594(13) Uani 1 1 d . . . . .
H28 H 0.013979 0.143731 0.913776 0.071 Uiso 1 1 calc R U . . .
C67 C 0.4555(3) 0.7694(3) 0.9208(2) 0.0498(10) Uani 1 1 d . U . . .
C43 C -0.3261(4) 0.5023(3) 0.9032(4) 0.079(2) Uani 1 1 d . . . . .
H43A H -0.284566 0.489977 0.860460 0.118 Uiso 1 1 calc R U . . .
H43B H -0.387032 0.512413 0.899777 0.118 Uiso 1 1 calc R U . . .
H43C H -0.328697 0.457400 0.934913 0.118 Uiso 1 1 calc R U . . .
C64 C 0.5349(4) 0.9710(3) 0.6524(3) 0.0709(18) Uani 1 1 d . . . . .
C70A C 0.5042(8) 0.6923(8) 0.8869(6) 0.055(2) Uani 0.68 1 d . U P D 1
C52A C 0.2610(6) 0.4829(5) 0.4084(5) 0.082(2) Uani 0.75 1 d D U P A 1
F23A F 0.3614(10) 0.8296(9) 0.5321(9) 0.094(4) Uani 0.36 1 d D U P A 1
C69 C 0.5157(5) 0.8029(4) 0.9561(3) 0.0738(15) Uani 1 1 d . U . . .
C29 C -0.0929(4) 0.2125(3) 0.9097(3) 0.0694(17) Uani 1 1 d . . . . .
H29 H -0.138473 0.174084 0.930669 0.083 Uiso 1 1 calc R U . . .
C11 C -0.1825(5) 1.0095(4) 0.8726(3) 0.0750(18) Uani 1 1 d . U . . .
H11 H -0.220133 1.026623 0.913230 0.090 Uiso 1 1 calc R U . . .
C12 C -0.2102(4) 1.0217(3) 0.8180(3) 0.0704(16) Uani 1 1 d . U . . .
H12 H -0.266748 1.046564 0.820931 0.084 Uiso 1 1 calc R U . . .
C22 C 0.2778(4) 1.0547(4) 0.6262(3) 0.0729(18) Uani 1 1 d . . . . .
H22A H 0.304552 1.034551 0.582831 0.109 Uiso 1 1 calc R U . . .
H22B H 0.246309 1.011570 0.657135 0.109 Uiso 1 1 calc R U . . .
H22C H 0.325990 1.075927 0.640792 0.109 Uiso 1 1 calc R U . . .
F17A F 0.4391(5) 0.4665(5) 0.2540(3) 0.108(2) Uani 0.75 1 d D U P A 1
C66 C 0.6146(4) 0.9336(4) 0.7338(3) 0.0723(17) Uani 1 1 d . . . . .
F22A F 0.4602(15) 0.7355(16) 0.5214(8) 0.099(6) Uani 0.36 1 d D U P A 1
C19 C 0.0132(4) 1.2490(4) 0.6929(3) 0.0765(19) Uani 1 1 d . . . . .
H19A H -0.030094 1.211782 0.723280 0.115 Uiso 1 1 calc R U . . .
H19B H -0.016662 1.277790 0.664352 0.115 Uiso 1 1 calc R U . . .
H19C H 0.034033 1.286620 0.717695 0.115 Uiso 1 1 calc R U . . .
C44 C -0.1999(5) 0.6378(6) 0.8109(3) 0.101(3) Uani 1 1 d . . . . .
H44A H -0.137122 0.657368 0.797033 0.152 Uiso 1 1 calc R U . . .
H44B H -0.237182 0.673980 0.792597 0.152 Uiso 1 1 calc R U . . .
H44C H -0.201172 0.585112 0.795275 0.152 Uiso 1 1 calc R U . . .
C10 C -0.1028(5) 0.9738(4) 0.8694(2) 0.0743(18) Uani 1 1 d . U . . .
H10 H -0.084975 0.965975 0.907690 0.089 Uiso 1 1 calc R U . . .
C42 C -0.3795(4) 0.5522(4) 1.0485(3) 0.0690(16) Uani 1 1 d . . . . .
H42A H -0.374556 0.495542 1.041564 0.104 Uiso 1 1 calc R U . . .
H42B H -0.442117 0.569506 1.054340 0.104 Uiso 1 1 calc R U . . .
H42C H -0.363016 0.561989 1.087525 0.104 Uiso 1 1 calc R U . . .
C20 C 0.1346(6) 1.3032(3) 0.5500(3) 0.079(2) Uani 1 1 d . . . . .
H20A H 0.069472 1.314120 0.559869 0.118 Uiso 1 1 calc R U . . .
H20B H 0.161407 1.296444 0.503112 0.118 Uiso 1 1 calc R U . . .
H20C H 0.164448 1.347473 0.562000 0.118 Uiso 1 1 calc R U . . .
C46 C -0.2870(5) 0.7173(4) 1.0478(4) 0.089(2) Uani 1 1 d . . . . .
H46A H -0.339753 0.752246 1.053597 0.134 Uiso 1 1 calc R U . . .
H46B H -0.232371 0.749100 1.041469 0.134 Uiso 1 1 calc R U . . .
H46C H -0.296819 0.680887 1.086611 0.134 Uiso 1 1 calc R U . . .
C45 C -0.1771(5) 0.7715(3) 0.9009(5) 0.110(3) Uani 1 1 d . . . . .
H45A H -0.131291 0.766412 0.858189 0.165 Uiso 1 1 calc R U . . .
H45B H -0.147175 0.785941 0.932357 0.165 Uiso 1 1 calc R U . . .
H45C H -0.220714 0.812734 0.897040 0.165 Uiso 1 1 calc R U . . .
C50A C 0.6526(4) 0.5617(4) 0.2715(4) 0.0480(14) Uani 0.69 1 d D U P B 1
C53A C 0.4056(6) 0.4033(4) 0.3944(4) 0.0725(19) Uani 0.75 1 d D U P A 1
C54A C 0.3589(6) 0.4527(4) 0.2977(4) 0.0753(19) Uani 0.75 1 d D U P A 1
C49A C 0.6917(5) 0.7035(5) 0.2809(5) 0.061(2) Uani 0.69 1 d D U P C 1
C57A C 0.4106(12) 0.7782(11) 0.4905(8) 0.087(3) Uani 0.36 1 d D U P A 1
C48A C 0.6394(5) 0.6118(6) 0.3823(4) 0.0640(19) Uani 0.69 1 d D U P G 1
C56A C 0.2670(8) 0.7681(6) 0.4561(5) 0.067(2) Uani 0.64 1 d D U P A 1
F25A F 0.2449(12) 0.6180(11) 0.5158(10) 0.104(5) Uani 0.36 1 d . U P A 1
F27A F 0.3763(16) 0.6076(11) 0.5271(11) 0.107(7) Uani 0.36 1 d . U P A 1
F26A F 0.2827(15) 0.6844(13) 0.5831(7) 0.107(5) Uani 0.36 1 d . U P A 1
C58A C 0.3107(19) 0.6574(14) 0.5278(12) 0.087(3) Uani 0.36 1 d D U P A 1
C48B C 0.6306(11) 0.5598(9) 0.3601(8) 0.058(3) Uani 0.31 1 d D U P B 2
F1 F 0.5670(2) 0.5696(2) 0.41873(15) 0.0777(10) Uani 1 1 d . . . . .
F3B F 0.6185(16) 0.4959(13) 0.3397(10) 0.088(6) Uani 0.31 1 d . . P B 2
C49B C 0.6756(14) 0.7059(11) 0.3241(12) 0.073(4) Uani 0.31 1 d D U P B 2
F5 F 0.6587(3) 0.7707(2) 0.3009(2) 0.1000(14) Uani 1 1 d . . . . .
F6B F 0.6646(18) 0.7157(14) 0.3801(9) 0.127(8) Uani 0.31 1 d . . P B 2
F50B F 0.5138(12) 0.8770(8) 0.9617(8) 0.086(3) Uani 0.32 1 d . U P E 2
F51B F 0.6088(8) 0.7888(10) 0.9095(8) 0.095(4) Uani 0.32 1 d . U P E 2
F48B F 0.3427(11) 0.8217(7) 1.0123(5) 0.086(4) Uani 0.32 1 d D . P F 2
C68 C 0.3611(4) 0.7527(4) 0.9706(3) 0.0799(19) Uani 1 1 d D U . . .
F47B F 0.2887(7) 0.7605(11) 0.9521(7) 0.081(4) Uani 0.32 1 d D . P F 2
C70B C 0.4766(17) 0.6829(19) 0.9024(14) 0.058(4) Uani 0.32 1 d . U P D 2
F53B F 0.5456(14) 0.6920(8) 0.8451(8) 0.084(4) Uani 0.32 1 d . . P D 2
F54B F 0.4093(10) 0.6519(6) 0.8904(7) 0.083(3) Uani 0.32 1 d . . P D 2
F42 F 0.5367(2) 0.76960(15) 0.72671(15) 0.0677(9) Uani 1 1 d . . . . .
C72 C 0.1987(4) 1.0137(3) 0.9292(2) 0.0557(12) Uani 1 1 d . . . . .
F55 F 0.1835(3) 1.0783(2) 0.96271(17) 0.0849(12) Uani 1 1 d . . . . .
F57 F 0.1414(2) 1.0158(2) 0.89339(16) 0.0776(10) Uani 1 1 d . . . . .
F56 F 0.1758(2) 0.95267(18) 0.97213(13) 0.0621(8) Uani 1 1 d . . . . .
C73 C 0.3153(4) 1.0668(3) 0.8246(3) 0.0629(15) Uani 1 1 d . . . . .
F60 F 0.4019(2) 1.08008(17) 0.79531(16) 0.0735(10) Uani 1 1 d . . . . .
F59 F 0.2817(3) 1.0404(2) 0.78171(15) 0.0787(10) Uani 1 1 d . . . . .
F58 F 0.2759(3) 1.1369(2) 0.8422(2) 0.1034(16) Uani 1 1 d . . . . .
O2B O 0.3823(10) 0.5501(9) 0.3740(8) 0.039(3) Uani 0.25 1 d . U P A 1
C53B C 0.4028(14) 0.4286(12) 0.4162(9) 0.085(4) Uani 0.25 1 d D U P A 2
F15B F 0.4368(17) 0.4747(15) 0.4523(12) 0.114(5) Uani 0.25 1 d D U P A 2
F14B F 0.3404(14) 0.3867(12) 0.4646(10) 0.113(4) Uani 0.25 1 d D U P A 2
F13B F 0.4771(17) 0.4023(13) 0.3694(12) 0.095(5) Uani 0.25 1 d D U P A 2
F10B F 0.2785(19) 0.5112(14) 0.4819(13) 0.116(6) Uani 0.25 1 d D U P A 2
C52B C 0.2711(14) 0.4963(19) 0.4219(14) 0.087(4) Uani 0.25 1 d D U P A 2
F11B F 0.2009(19) 0.4469(15) 0.4268(15) 0.096(6) Uani 0.25 1 d D U P A 2
C54B C 0.3383(13) 0.4252(11) 0.3155(9) 0.087(4) Uani 0.25 1 d D U P A 2
F18B F 0.2602(14) 0.4666(14) 0.3157(12) 0.113(5) Uani 0.25 1 d D U P A 2
F16B F 0.3298(12) 0.3520(8) 0.3482(12) 0.102(5) Uani 0.25 1 d D U P A 2
F17B F 0.4252(14) 0.4253(9) 0.2739(11) 0.090(4) Uani 0.25 1 d D U P A 2
O4A O 0.3702(6) 0.6866(5) 0.3000(4) 0.0393(17) Uani 0.55 1 d . U P A 1
C60A C 0.4537(8) 0.7813(7) 0.2190(5) 0.051(2) Uani 0.39 1 d D U P A 1
F30A F 0.5303(4) 0.7409(5) 0.1873(3) 0.0676(18) Uani 0.69 1 d D U P A 1
F29A F 0.4413(9) 0.8318(7) 0.1704(6) 0.085(4) Uani 0.39 1 d D . P A 1
C61A C 0.2813(7) 0.7635(6) 0.2505(6) 0.043(2) Uani 0.39 1 d D U P A 1
F31 F 0.2132(3) 0.7159(4) 0.2836(4) 0.0718(15) Uani 0.69 1 d D . P A 1
F33A F 0.2794(12) 0.8316(11) 0.2783(10) 0.066(5) Uani 0.39 1 d D . P A 1
C62A C 0.3843(7) 0.6530(6) 0.1950(5) 0.046(2) Uani 0.39 1 d D U P A 1
F35A F 0.3080(7) 0.6104(7) 0.2111(7) 0.089(3) Uani 0.39 1 d D U P A 1
F34A F 0.4115(9) 0.6816(8) 0.1327(4) 0.079(3) Uani 0.39 1 d D U P A 1
F36A F 0.4499(9) 0.6029(7) 0.2008(5) 0.051(3) Uani 0.39 1 d D . P A 1
O4B O 0.3865(8) 0.6636(5) 0.2832(5) 0.0390(19) Uani 0.45 1 d . U P A 2
C60B C 0.4450(9) 0.7874(8) 0.2214(6) 0.051(3) Uani 0.31 1 d D U P A 2
F30B F 0.5140(12) 0.7623(10) 0.1711(9) 0.086(5) Uani 0.31 1 d D U P A 2
F29B F 0.4147(5) 0.8551(4) 0.2005(4) 0.0697(18) Uani 0.61 1 d D . P A 2
C61B C 0.2773(7) 0.7568(7) 0.2801(5) 0.041(2) Uani 0.31 1 d D U P A 2
F31B F 0.2216(8) 0.7012(7) 0.3184(6) 0.066(3) Uani 0.31 1 d D . P A 2
F33B F 0.2872(9) 0.8100(7) 0.3213(6) 0.056(3) Uani 0.31 1 d D . P A 2
F32B F 0.2356(7) 0.7951(7) 0.2411(6) 0.075(4) Uani 0.31 1 d D . P A 2
C62B C 0.3626(9) 0.6848(7) 0.1811(6) 0.046(2) Uani 0.31 1 d D U P A 2
F34B F 0.3625(9) 0.7425(7) 0.1349(4) 0.072(3) Uani 0.31 1 d D . P A 2
F36B F 0.4332(10) 0.6388(7) 0.1560(7) 0.061(4) Uani 0.31 1 d D . P A 2
C59 C 0.3722(2) 0.7215(2) 0.24175(18) 0.0324(7) Uani 1 1 d D U . . .
C60C C 0.3833(8) 0.8101(7) 0.2537(7) 0.045(2) Uani 0.3 1 d D U P A 3
F28 F 0.4585(3) 0.8135(2) 0.2750(2) 0.0852(11) Uani 1 1 d D . . . .
F30C F 0.3025(14) 0.8376(15) 0.2918(14) 0.064(6) Uani 0.3 1 d D . P A 3
C61C C 0.2812(8) 0.7159(7) 0.2248(7) 0.043(2) Uani 0.3 1 d D U P A 3
F35B F 0.2833(4) 0.6466(3) 0.1951(3) 0.0624(14) Uani 0.61 1 d D . P A 3
F32 F 0.2684(4) 0.7775(3) 0.1887(3) 0.0773(14) Uani 0.69 1 d . . P A 1
C62C C 0.4527(9) 0.7018(8) 0.1794(6) 0.051(2) Uani 0.3 1 d D U P A 3
F35C F 0.4551(16) 0.6213(9) 0.1776(8) 0.067(6) Uani 0.3 1 d D . P A 3
F34C F 0.4442(10) 0.7339(10) 0.1231(5) 0.080(3) Uani 0.3 1 d D U P A 3
O8A O 0.3167(17) 0.7860(17) 0.8202(8) 0.026(2) Uani 0.45 1 d . U P H 1
C75A C 0.2474(15) 0.7719(8) 0.7975(7) 0.060(2) Uani 0.5 1 d D U P H 1
C76A C 0.2473(6) 0.8248(6) 0.7338(5) 0.060(2) Uani 0.5 1 d D U P H 1
F64A F 0.2682(7) 0.9001(4) 0.7373(5) 0.094(3) Uani 0.5 1 d D . P H 1
F65A F 0.1725(6) 0.8220(7) 0.7194(5) 0.110(3) Uani 0.5 1 d D . P H 1
F66A F 0.3152(8) 0.8022(9) 0.6818(5) 0.100(4) Uani 0.5 1 d D . P H 1
C78A C 0.2513(9) 0.6836(11) 0.7804(8) 0.077(3) Uani 0.5 1 d D U P H 1
F71A F 0.2382(12) 0.6404(10) 0.8357(8) 0.132(4) Uani 0.5 1 d D U P H 1
F72A F 0.3312(5) 0.6652(5) 0.7455(6) 0.087(3) Uani 0.5 1 d D U P H 1
F70A F 0.1935(10) 0.6675(6) 0.7499(8) 0.100(3) Uani 0.5 1 d D U P H 1
C77A C 0.1550(10) 0.7913(7) 0.8536(8) 0.068(3) Uani 0.5 1 d D U P H 1
F68A F 0.1579(7) 0.7591(10) 0.9091(5) 0.122(4) Uani 0.5 1 d D U P H 1
F69A F 0.0834(6) 0.7624(6) 0.8417(5) 0.064(2) Uani 0.5 1 d D U P H 1
F67A F 0.1418(5) 0.8700(5) 0.8529(6) 0.093(3) Uani 0.5 1 d D U P H 1
O8B O 0.3265(15) 0.7899(14) 0.8046(6) 0.030(2) Uani 0.55 1 d . U P H 2
C75B C 0.2578(15) 0.7622(9) 0.7866(8) 0.061(2) Uani 0.5 1 d D U P H 2
C76B C 0.2894(8) 0.7756(7) 0.7122(8) 0.077(3) Uani 0.5 1 d D U P H 2
F64B F 0.3185(7) 0.8507(8) 0.6962(5) 0.093(3) Uani 0.5 1 d D . P H 2
F65B F 0.2204(7) 0.7685(9) 0.6892(5) 0.131(4) Uani 0.5 1 d D . P H 2
F66B F 0.3573(6) 0.7284(10) 0.6809(6) 0.145(6) Uani 0.5 1 d D . P H 2
C78B C 0.2535(9) 0.6742(10) 0.7954(7) 0.073(3) Uani 0.5 1 d D U P H 2
F71B F 0.2064(5) 0.6499(6) 0.8576(6) 0.082(3) Uani 0.5 1 d D U P H 2
F72B F 0.3290(7) 0.6348(5) 0.7888(7) 0.096(3) Uani 0.5 1 d D U P H 2
F70B F 0.2004(9) 0.6358(6) 0.7699(7) 0.088(3) Uani 0.5 1 d D U P H 2
C77B C 0.1686(8) 0.8006(6) 0.8185(6) 0.063(2) Uani 0.5 1 d D U P H 2
F68B F 0.1559(6) 0.8007(7) 0.8843(5) 0.085(3) Uani 0.5 1 d D U P H 2
F69B F 0.0994(6) 0.7642(7) 0.8061(5) 0.075(3) Uani 0.5 1 d D . P H 2
F67B F 0.1754(6) 0.8758(4) 0.7885(7) 0.103(3) Uani 0.5 1 d D . P H 2
C50B C 0.6719(11) 0.6085(12) 0.2418(7) 0.056(3) Uani 0.31 1 d D U P B 2
F9B F 0.6904(12) 0.6679(11) 0.1982(6) 0.097(5) Uani 0.31 1 d . . P B 2
O3B O 0.3780(7) 0.6968(4) 0.4107(4) 0.055(2) Uani 0.5 1 d . U P A 2
C55 C 0.3484(3) 0.7215(3) 0.4704(2) 0.0554(11) Uani 1 1 d D U . . .
C58B C 0.3330(12) 0.6535(11) 0.5228(9) 0.085(3) Uani 0.36 1 d D U P A 2
F25B F 0.2400(14) 0.6362(19) 0.5485(10) 0.108(7) Uani 0.36 1 d D U P A 2
F26B F 0.3535(14) 0.6771(11) 0.5773(7) 0.113(5) Uani 0.36 1 d D U P A 2
F27B F 0.3921(11) 0.5922(8) 0.5033(6) 0.064(3) Uani 0.36 1 d D U P A 2
C57B C 0.4335(12) 0.7660(11) 0.4713(10) 0.085(3) Uani 0.36 1 d D U P A 2
F22B F 0.5003(9) 0.7151(9) 0.4796(6) 0.088(3) Uani 0.36 1 d D U P A 2
F23B F 0.4053(11) 0.8197(10) 0.5196(8) 0.092(3) Uani 0.36 1 d D U P A 2
C56B C 0.2694(12) 0.7775(10) 0.4844(7) 0.084(3) Uani 0.36 1 d D U P A 2
F21B F 0.2939(10) 0.8475(6) 0.4460(6) 0.089(3) Uani 0.36 1 d D U P A 2
F19B F 0.2356(9) 0.7876(8) 0.5494(5) 0.093(3) Uani 0.36 1 d D U P A 2
F20B F 0.2000(8) 0.7410(9) 0.4718(6) 0.099(4) Uani 0.36 1 d D U P A 2
F21A F 0.3034(7) 0.8263(5) 0.4104(5) 0.120(3) Uani 0.64 1 d . . P A 1
C58C C 0.2983(15) 0.6783(11) 0.5403(9) 0.086(3) Uani 0.28 1 d D U P A 3
F27C F 0.3613(14) 0.6254(14) 0.5531(7) 0.090(4) Uani 0.28 1 d D U P A 3
F25C F 0.2198(18) 0.6453(18) 0.5337(14) 0.101(6) Uani 0.28 1 d D U P A 3
F26C F 0.2941(16) 0.7303(12) 0.5869(7) 0.099(4) Uani 0.28 1 d D U P A 3
C57C C 0.4177(13) 0.7809(11) 0.4746(9) 0.086(3) Uani 0.28 1 d D U P A 3
F22C F 0.4793(16) 0.7438(15) 0.5014(12) 0.078(4) Uani 0.28 1 d D U P A 3
F23C F 0.3884(14) 0.8579(11) 0.4854(10) 0.102(4) Uani 0.28 1 d D U P A 3
F24B F 0.4735(6) 0.8030(5) 0.4133(4) 0.092(2) Uani 0.64 1 d D U P A 3

loop_
_atom_site_aniso_label
_atom_site_aniso_U_11
_atom_site_aniso_U_22
_atom_site_aniso_U_33
_atom_site_aniso_U_23
_atom_site_aniso_U_13
_atom_site_aniso_U_12
Fe1 0.0287(3) 0.0256(3) 0.0211(3) -0.00406(19) -0.0083(2) -0.0030(2)
Fe2 0.0269(3) 0.0257(3) 0.0393(3) -0.0109(2) -0.0147(2) 0.0072(2)
P1 0.0403(5) 0.0289(4) 0.0269(4) -0.0017(3) -0.0107(4) -0.0077(4)
Al2 0.0234(4) 0.0234(4) 0.0260(5) -0.0027(4) -0.0077(4) 0.0025(3)
P6 0.0328(5) 0.0326(5) 0.0465(5) -0.0145(4) -0.0158(4) 0.0109(4)
Al1 0.0227(4) 0.0224(4) 0.0258(5) -0.0035(4) -0.0050(4) -0.0007(3)
P7 0.0516(6) 0.0381(5) 0.0420(5) -0.0059(4) -0.0184(5) 0.0167(4)
P10 0.0306(5) 0.0434(6) 0.0630(7) -0.0200(5) -0.0123(5) -0.0037(4)
P5 0.0331(5) 0.0456(6) 0.0675(7) 0.0173(5) -0.0221(5) -0.0049(4)
P8 0.0571(7) 0.0597(7) 0.0492(6) -0.0224(5) -0.0314(5) 0.0256(5)
P2 0.0617(7) 0.0396(5) 0.0369(5) -0.0195(4) 0.0053(5) -0.0113(5)
P9 0.0414(6) 0.0580(7) 0.0739(8) -0.0339(6) -0.0313(6) 0.0091(5)
P3 0.0955(10) 0.0676(8) 0.0226(5) -0.0043(5) -0.0112(5) -0.0429(7)
P4 0.0751(9) 0.0670(8) 0.0605(8) 0.0315(6) -0.0485(7) -0.0339(7)
O5 0.0314(13) 0.0324(13) 0.0324(13) -0.0018(10) 0.0010(10) 0.0043(10)
O7 0.0321(13) 0.0312(13) 0.0327(13) -0.0043(10) -0.0024(10) 0.0076(10)
O6 0.0353(14) 0.0411(14) 0.0378(14) -0.0009(11) -0.0176(11) 0.0093(11)
F40 0.0652(18) 0.0698(19) 0.0498(16) -0.0052(14) 0.0096(14) 0.0328(15)
F62 0.0562(17) 0.0682(18) 0.075(2) -0.0258(16) -0.0220(15) -0.0024(14)
O1 0.0245(14) 0.0429(16) 0.093(3) 0.0058(16) -0.0074(15) 0.0044(12)
F39 0.085(2) 0.0684(19) 0.0553(18) 0.0147(15) 0.0295(17) 0.0187(17)
F63 0.092(2) 0.108(3) 0.0425(16) -0.0182(17) -0.0240(16) 0.015(2)
F41 0.106(3) 0.081(2) 0.065(2) -0.0316(18) -0.026(2) 0.015(2)
F7 0.0501(18) 0.106(3) 0.097(3) -0.048(2) 0.0020(17) 0.0192(18)
O2A 0.033(3) 0.025(2) 0.061(3) -0.0059(19) -0.008(2) -0.0036(18)
F38 0.073(2) 0.107(3) 0.0559(19) 0.0225(18) -0.0034(16) 0.035(2)
F52 0.087(3) 0.071(2) 0.114(3) 0.031(2) -0.021(2) 0.0323(19)
F61 0.120(3) 0.067(2) 0.115(3) -0.054(2) -0.036(3) 0.010(2)
F8 0.101(3) 0.102(3) 0.064(2) -0.0273(19) -0.042(2) -0.015(2)
F12 0.065(2) 0.0535(18) 0.157(4) -0.001(2) -0.017(2) 0.0027(15)
F43 0.0437(17) 0.106(3) 0.103(3) 0.000(2) 0.0074(17) -0.0168(17)
F4 0.0433(17) 0.117(3) 0.105(3) -0.017(2) -0.0232(17) -0.0270(18)
F45 0.067(2) 0.116(3) 0.107(3) -0.049(3) -0.009(2) -0.027(2)
F44 0.0467(17) 0.125(3) 0.090(3) 0.014(2) -0.0193(17) 0.0014(19)
C1 0.043(2) 0.0300(17) 0.0298(17) -0.0009(14) -0.0142(15) -0.0030(15)
F37 0.137(4) 0.0422(17) 0.085(3) 0.0132(16) 0.036(2) 0.0124(19)
C2 0.044(2) 0.0257(16) 0.0291(17) 0.0013(13) -0.0138(15) -0.0005(14)
F11A 0.053(3) 0.053(3) 0.173(8) 0.000(3) -0.014(4) -0.023(2)
F9A 0.067(3) 0.033(2) 0.092(5) -0.017(3) -0.016(4) 0.007(2)
F46 0.079(2) 0.124(3) 0.067(2) 0.054(2) -0.0120(18) 0.017(2)
F2 0.070(2) 0.133(4) 0.091(3) 0.023(2) -0.046(2) 0.008(2)
C17 0.0349(19) 0.043(2) 0.039(2) -0.0163(16) -0.0173(16) 0.0043(16)
C18 0.0357(18) 0.0386(19) 0.0251(17) -0.0087(14) -0.0119(14) -0.0080(15)
F49 0.110(3) 0.151(4) 0.101(3) 0.030(3) -0.078(3) 0.009(3)
C47 0.0237(17) 0.042(2) 0.041(2) -0.0058(16) -0.0074(15) 0.0013(14)
C16 0.037(2) 0.055(2) 0.0311(19) -0.0117(17) -0.0067(16) -0.0168(18)
C3 0.042(2) 0.0300(18) 0.045(2) -0.0007(16) -0.0096(17) -0.0022(15)
C38 0.0322(18) 0.0330(18) 0.049(2) -0.0140(16) -0.0226(17) 0.0121(14)
C26 0.036(2) 0.0353(19) 0.041(2) -0.0141(16) -0.0137(16) 0.0066(15)
F6A 0.064(3) 0.089(4) 0.063(4) 0.028(3) -0.014(3) -0.021(3)
C24 0.0260(17) 0.0324(18) 0.046(2) -0.0141(16) -0.0101(15) 0.0060(14)
C37 0.0272(18) 0.042(2) 0.041(2) -0.0072(16) -0.0101(15) 0.0127(15)
C7 0.046(2) 0.040(2) 0.070(3) -0.011(2) -0.022(2) 0.0056(18)
C25 0.0344(19) 0.0314(18) 0.0373(19) -0.0128(15) -0.0055(15) 0.0061(14)
C41 0.040(2) 0.039(2) 0.070(3) -0.028(2) -0.030(2) 0.0214(17)
F13A 0.071(3) 0.041(3) 0.132(5) -0.018(3) -0.032(3) 0.012(2)
C8 0.061(3) 0.0285(18) 0.0287(18) -0.0003(14) -0.0058(17) -0.0104(17)
C32 0.048(2) 0.0325(19) 0.054(2) -0.0083(17) -0.019(2) 0.0072(17)
C63 0.043(2) 0.039(2) 0.035(2) -0.0011(16) 0.0066(17) 0.0080(17)
O3A 0.057(3) 0.041(4) 0.030(4) -0.005(3) 0.002(3) -0.002(3)
F53A 0.051(3) 0.112(5) 0.085(4) 0.015(4) -0.009(3) 0.045(3)
C31 0.0326(18) 0.0258(16) 0.046(2) -0.0099(15) -0.0103(16) 0.0084(14)
F15A 0.142(5) 0.081(3) 0.084(3) 0.013(3) -0.072(3) 0.007(4)
C39 0.036(2) 0.063(3) 0.042(2) 0.004(2) -0.0103(18) 0.0203(19)
C14 0.039(2) 0.047(2) 0.048(2) -0.0267(19) -0.0187(18) 0.0102(17)
C27 0.047(2) 0.038(2) 0.048(2) -0.0150(18) -0.0161(19) 0.0149(17)
C15 0.067(3) 0.0295(19) 0.047(2) -0.0032(16) -0.033(2) -0.0111(18)
F51A 0.063(3) 0.119(5) 0.096(4) 0.004(4) -0.042(3) -0.016(3)
F54A 0.096(4) 0.049(3) 0.087(4) -0.012(3) -0.039(4) 0.022(3)
F48A 0.043(3) 0.109(5) 0.069(4) 0.036(4) 0.008(3) 0.030(3)
C40 0.037(2) 0.0267(19) 0.106(4) 0.006(2) -0.029(3) 0.0074(16)
F10A 0.135(6) 0.103(5) 0.080(4) 0.001(4) 0.017(4) -0.007(5)
F24A 0.112(10) 0.074(8) 0.086(9) 0.011(7) 0.019(8) -0.010(7)
C36 0.034(2) 0.038(2) 0.053(2) -0.0070(18) -0.0109(18) 0.0073(16)
C71 0.048(2) 0.0335(19) 0.0322(19) -0.0054(15) -0.0035(17) 0.0152(16)
C13 0.058(3) 0.041(2) 0.040(2) -0.0035(18) 0.002(2) -0.0032(19)
C33 0.075(3) 0.042(2) 0.052(3) -0.001(2) -0.026(2) 0.010(2)
C35 0.046(2) 0.034(2) 0.064(3) 0.0019(19) -0.003(2) 0.0035(18)
C30 0.039(2) 0.043(2) 0.072(3) -0.004(2) 0.005(2) 0.0018(18)
C34 0.073(3) 0.038(2) 0.049(3) 0.0073(19) -0.008(2) 0.009(2)
C5 0.074(3) 0.0286(19) 0.051(3) -0.0019(17) -0.020(2) -0.0082(19)
F14A 0.110(4) 0.035(2) 0.128(5) 0.032(3) -0.013(3) -0.013(2)
C51 0.062(2) 0.0317(19) 0.079(3) 0.0083(19) -0.034(2) -0.0166(18)
F18A 0.122(5) 0.106(4) 0.108(4) 0.008(3) -0.090(4) -0.022(3)
F16A 0.127(4) 0.070(3) 0.124(5) -0.043(3) -0.072(4) -0.002(3)
F19A 0.075(4) 0.122(5) 0.091(5) -0.056(4) -0.013(3) 0.059(4)
C9 0.088(4) 0.045(2) 0.032(2) 0.0060(18) -0.019(2) -0.023(2)
F3A 0.107(5) 0.124(6) 0.062(4) -0.048(4) -0.025(4) -0.016(4)
C23 0.078(3) 0.080(3) 0.030(2) 0.003(2) -0.025(2) -0.035(3)
C74 0.073(3) 0.055(3) 0.049(3) -0.025(2) -0.012(2) 0.007(2)
C6 0.066(3) 0.035(2) 0.076(3) -0.015(2) -0.017(3) 0.012(2)
C4 0.052(2) 0.035(2) 0.049(2) 0.0020(17) -0.0143(19) -0.0137(18)
F50A 0.121(5) 0.103(5) 0.067(4) -0.023(3) -0.051(4) 0.029(4)
F47A 0.065(3) 0.081(4) 0.099(4) 0.045(3) -0.023(3) -0.017(3)
C65 0.068(3) 0.049(3) 0.053(3) -0.004(2) 0.008(3) 0.017(2)
F20A 0.057(3) 0.104(5) 0.114(5) -0.047(4) -0.043(4) 0.032(3)
C21 0.060(3) 0.121(5) 0.041(3) -0.018(3) 0.003(2) -0.041(3)
C28 0.075(3) 0.037(2) 0.054(3) 0.000(2) -0.004(2) 0.016(2)
C67 0.041(2) 0.059(2) 0.048(2) 0.0123(19) -0.0154(18) 0.0127(19)
C43 0.059(3) 0.062(3) 0.145(6) -0.055(4) -0.066(4) 0.022(3)
C64 0.070(4) 0.058(3) 0.054(3) 0.010(2) 0.021(3) 0.013(3)
C70A 0.047(6) 0.059(5) 0.051(6) 0.007(4) -0.008(4) 0.016(4)
C52A 0.069(4) 0.042(4) 0.124(5) -0.002(3) -0.013(4) -0.017(3)
F23A 0.087(8) 0.084(7) 0.117(11) -0.068(7) -0.027(8) 0.014(7)
C69 0.082(4) 0.083(4) 0.071(3) 0.001(3) -0.048(3) 0.010(3)
C29 0.062(3) 0.037(2) 0.084(4) 0.007(2) 0.011(3) 0.004(2)
C11 0.104(5) 0.067(3) 0.038(3) -0.009(2) 0.003(3) -0.018(3)
C12 0.078(4) 0.050(3) 0.062(3) -0.013(2) 0.011(3) -0.002(3)
C22 0.072(4) 0.089(4) 0.076(4) -0.040(3) -0.044(3) 0.042(3)
F17A 0.115(5) 0.134(6) 0.062(3) 0.007(3) -0.013(3) 0.003(4)
C66 0.043(3) 0.088(4) 0.074(4) -0.015(3) 0.001(3) -0.013(3)
F22A 0.089(12) 0.154(12) 0.069(9) -0.003(9) -0.046(8) 0.004(9)
C19 0.061(3) 0.104(5) 0.077(4) -0.058(4) -0.029(3) 0.035(3)
C44 0.079(4) 0.170(8) 0.044(3) 0.015(4) -0.014(3) 0.064(5)
C10 0.119(5) 0.067(3) 0.031(2) 0.002(2) -0.016(3) -0.033(4)
C42 0.043(3) 0.084(4) 0.064(3) 0.014(3) 0.001(2) 0.014(3)
C20 0.132(6) 0.035(2) 0.091(4) 0.008(3) -0.068(4) -0.016(3)
C46 0.077(4) 0.093(4) 0.127(6) -0.085(5) -0.063(4) 0.055(4)
C45 0.063(4) 0.042(3) 0.213(10) 0.036(4) -0.036(5) -0.002(3)
C50A 0.036(3) 0.057(4) 0.052(4) -0.018(3) -0.011(3) 0.005(3)
C53A 0.099(4) 0.037(3) 0.087(4) 0.005(3) -0.038(4) -0.012(3)
C54A 0.092(4) 0.061(4) 0.085(4) -0.001(3) -0.045(4) -0.019(4)
C49A 0.042(4) 0.059(4) 0.076(6) -0.017(4) -0.009(4) -0.006(3)
C57A 0.087(6) 0.092(6) 0.076(6) -0.034(5) -0.011(5) 0.007(5)
C48A 0.051(4) 0.080(5) 0.057(4) -0.016(4) -0.008(3) 0.003(4)
C56A 0.072(5) 0.079(5) 0.050(4) -0.030(4) -0.013(4) 0.021(4)
F25A 0.084(9) 0.082(8) 0.120(12) -0.017(8) 0.011(9) -0.045(7)
F27A 0.147(14) 0.075(10) 0.098(16) -0.024(10) -0.038(13) 0.057(9)
F26A 0.128(11) 0.128(11) 0.047(7) 0.022(8) -0.006(7) -0.045(10)
C58A 0.094(6) 0.090(6) 0.064(5) -0.005(5) -0.008(5) 0.016(6)
C48B 0.044(6) 0.064(6) 0.060(6) -0.012(6) -0.008(5) 0.003(5)
F1 0.072(2) 0.105(3) 0.0481(17) 0.0159(17) -0.0112(15) -0.0120(19)
F3B 0.089(10) 0.061(9) 0.115(15) -0.001(11) -0.038(13) 0.032(7)
C49B 0.068(8) 0.077(8) 0.068(9) -0.023(8) -0.009(8) -0.012(7)
F5 0.093(3) 0.0496(19) 0.135(4) -0.007(2) -0.001(3) -0.0182(18)
F6B 0.170(19) 0.142(18) 0.072(12) -0.053(11) -0.031(13) -0.043(14)
F50B 0.112(8) 0.083(7) 0.096(8) -0.010(6) -0.079(6) -0.002(6)
F51B 0.044(5) 0.106(9) 0.143(9) 0.038(8) -0.049(6) 0.000(6)
F48B 0.121(11) 0.086(8) 0.036(5) -0.002(5) -0.006(6) 0.043(7)
C68 0.055(3) 0.101(4) 0.071(4) 0.044(3) -0.012(3) 0.009(3)
F47B 0.044(6) 0.120(12) 0.071(8) 0.045(8) -0.019(5) -0.010(7)
C70B 0.046(8) 0.061(7) 0.056(8) 0.013(6) -0.007(6) 0.016(7)
F53B 0.096(13) 0.064(7) 0.078(10) -0.001(6) -0.008(10) 0.040(9)
F54B 0.114(10) 0.043(5) 0.104(9) 0.010(5) -0.052(9) -0.005(6)
F42 0.083(2) 0.0350(13) 0.0631(18) 0.0006(12) 0.0069(15) 0.0177(13)
C72 0.056(3) 0.055(3) 0.043(2) -0.005(2) 0.001(2) 0.028(2)
F55 0.097(3) 0.0637(19) 0.068(2) -0.0217(16) 0.0129(18) 0.0374(18)
F57 0.0517(17) 0.105(3) 0.0669(19) -0.0016(18) -0.0089(15) 0.0430(17)
F56 0.0548(16) 0.0688(18) 0.0436(14) 0.0050(13) 0.0093(12) 0.0163(13)
C73 0.079(4) 0.045(3) 0.049(3) 0.008(2) -0.001(3) 0.024(2)
F60 0.085(2) 0.0428(15) 0.0678(19) 0.0107(13) 0.0095(17) 0.0023(14)
F59 0.094(2) 0.092(2) 0.0451(16) 0.0146(16) -0.0200(16) 0.026(2)
F58 0.137(4) 0.0493(18) 0.088(3) 0.0150(17) 0.010(2) 0.049(2)
O2B 0.033(6) 0.024(5) 0.051(6) -0.006(5) 0.001(5) -0.006(5)
C53B 0.102(6) 0.054(6) 0.103(6) 0.012(6) -0.043(6) -0.008(6)
F15B 0.126(10) 0.114(11) 0.126(11) 0.000(11) -0.076(9) -0.005(11)
F14B 0.135(9) 0.093(8) 0.115(9) 0.031(8) -0.050(8) -0.003(8)
F13B 0.105(8) 0.070(9) 0.120(9) -0.009(8) -0.049(8) 0.018(9)
F10B 0.108(10) 0.085(10) 0.110(10) 0.018(9) 0.028(9) -0.019(9)
C52B 0.072(5) 0.052(5) 0.124(6) 0.009(5) -0.015(5) -0.013(5)
F11B 0.067(8) 0.069(10) 0.129(10) 0.026(8) -0.005(8) -0.021(8)
C54B 0.099(6) 0.065(6) 0.103(6) -0.002(6) -0.040(6) -0.013(6)
F18B 0.115(9) 0.132(10) 0.122(10) 0.013(9) -0.081(8) -0.016(9)
F16B 0.094(9) 0.040(6) 0.166(12) -0.017(8) -0.031(10) -0.025(6)
F17B 0.118(9) 0.043(6) 0.108(9) -0.032(6) -0.028(8) -0.011(7)
O4A 0.039(3) 0.038(4) 0.037(4) 0.004(3) -0.008(3) 0.012(3)
C60A 0.049(4) 0.042(4) 0.056(4) 0.004(4) -0.010(4) -0.001(4)
F30A 0.036(2) 0.096(5) 0.054(3) 0.029(3) 0.003(2) -0.007(3)
F29A 0.096(8) 0.057(7) 0.082(8) 0.036(6) -0.008(7) -0.005(6)
C61A 0.047(4) 0.047(4) 0.038(5) -0.001(4) -0.017(4) 0.004(4)
F31 0.030(2) 0.078(4) 0.101(5) -0.005(3) -0.012(3) 0.000(2)
F33A 0.079(10) 0.058(8) 0.067(7) -0.021(5) -0.032(7) 0.042(8)
C62A 0.056(4) 0.044(4) 0.041(4) -0.007(4) -0.020(4) 0.009(4)
F35A 0.083(7) 0.081(7) 0.124(9) -0.051(7) -0.053(6) 0.005(6)
F34A 0.122(7) 0.087(7) 0.025(4) -0.013(5) -0.017(4) 0.033(6)
F36A 0.074(6) 0.037(5) 0.044(7) -0.010(5) -0.020(6) 0.023(4)
O4B 0.047(5) 0.030(4) 0.041(5) -0.001(3) -0.014(4) 0.001(3)
C60B 0.047(5) 0.046(5) 0.054(5) 0.003(4) -0.007(4) 0.003(4)
F30B 0.067(8) 0.066(8) 0.092(9) 0.013(7) 0.021(7) -0.016(6)
F29B 0.087(5) 0.035(3) 0.088(5) 0.017(3) -0.032(4) -0.023(3)
C61B 0.045(4) 0.044(5) 0.035(5) 0.004(4) -0.017(4) 0.007(4)
F31B 0.040(6) 0.075(7) 0.061(7) 0.008(6) 0.013(5) -0.005(5)
F33B 0.068(7) 0.039(6) 0.057(7) -0.012(5) -0.015(6) 0.029(5)
F32B 0.050(5) 0.100(8) 0.068(7) 0.026(6) -0.017(5) 0.035(6)
C62B 0.050(5) 0.042(5) 0.046(5) -0.001(4) -0.015(4) 0.004(4)
F34B 0.096(9) 0.084(8) 0.035(5) 0.011(5) -0.022(5) -0.006(6)
F36B 0.095(11) 0.040(7) 0.033(8) -0.009(6) 0.002(6) 0.007(6)
C59 0.0358(17) 0.0302(16) 0.0323(17) -0.0014(13) -0.0124(14) 0.0005(14)
C60C 0.047(4) 0.041(4) 0.045(4) -0.001(4) -0.013(4) 0.003(4)
F28 0.086(2) 0.067(2) 0.117(3) -0.020(2) -0.048(2) -0.0238(18)
F30C 0.066(10) 0.039(8) 0.091(18) -0.012(9) -0.030(10) 0.020(7)
C61C 0.048(4) 0.040(4) 0.042(4) 0.000(4) -0.017(4) 0.001(4)
F35B 0.073(4) 0.055(3) 0.076(4) -0.015(3) -0.043(3) -0.016(3)
F32 0.076(3) 0.079(3) 0.091(4) 0.016(3) -0.050(3) 0.011(3)
C62C 0.052(4) 0.051(4) 0.046(4) -0.001(4) -0.008(4) 0.004(4)
F35C 0.101(11) 0.058(12) 0.036(13) -0.003(8) -0.014(10) 0.041(9)
F34C 0.089(8) 0.104(8) 0.032(5) 0.006(6) -0.002(5) 0.009(7)
O8A 0.031(5) 0.030(4) 0.017(6) 0.004(5) -0.007(5) -0.008(3)
C75A 0.056(4) 0.057(4) 0.084(5) -0.012(4) -0.044(4) -0.013(3)
C76A 0.063(4) 0.061(4) 0.075(5) -0.009(4) -0.047(4) -0.002(4)
F64A 0.159(9) 0.055(4) 0.102(6) 0.002(4) -0.093(7) 0.011(5)
F65A 0.088(6) 0.160(10) 0.114(8) -0.008(7) -0.077(6) -0.001(6)
F66A 0.107(8) 0.139(11) 0.062(6) -0.003(7) -0.038(5) -0.011(8)
C78A 0.072(4) 0.062(5) 0.111(6) -0.025(4) -0.043(4) -0.011(4)
F71A 0.141(8) 0.078(6) 0.159(9) -0.005(6) -0.023(7) 0.000(7)
F72A 0.060(4) 0.054(4) 0.141(7) -0.054(4) -0.012(5) 0.004(3)
F70A 0.102(6) 0.073(7) 0.150(9) -0.039(6) -0.069(6) -0.021(6)
C77A 0.053(4) 0.079(5) 0.086(6) -0.004(5) -0.039(5) -0.009(4)
F68A 0.059(5) 0.222(11) 0.073(6) 0.023(6) -0.010(4) 0.024(6)
F69A 0.039(4) 0.059(4) 0.100(6) -0.005(5) -0.029(5) -0.011(3)
F67A 0.047(4) 0.095(5) 0.145(7) -0.055(6) -0.035(4) 0.007(3)
O8B 0.035(5) 0.035(4) 0.019(6) 0.001(5) -0.006(4) -0.009(3)
C75B 0.055(4) 0.059(4) 0.084(5) -0.008(4) -0.039(4) -0.010(3)
C76B 0.070(5) 0.082(5) 0.089(6) -0.007(5) -0.035(5) -0.007(5)
F64B 0.083(6) 0.142(10) 0.064(6) 0.034(6) -0.042(5) -0.025(7)
F65B 0.097(7) 0.224(14) 0.097(7) -0.009(8) -0.066(6) -0.039(8)
F66B 0.081(6) 0.269(17) 0.107(8) -0.114(10) -0.040(6) 0.032(8)
C78B 0.071(4) 0.057(5) 0.108(6) -0.021(4) -0.048(4) -0.006(4)
F71B 0.053(4) 0.050(4) 0.137(8) 0.032(5) -0.028(4) -0.022(3)
F72B 0.085(5) 0.055(4) 0.175(8) -0.034(5) -0.074(5) 0.011(4)
F70B 0.084(5) 0.064(6) 0.140(8) -0.033(5) -0.060(5) -0.012(5)
C77B 0.055(4) 0.059(4) 0.085(5) -0.007(4) -0.036(4) -0.001(4)
F68B 0.036(3) 0.148(8) 0.060(5) 0.001(5) -0.002(4) -0.007(4)
F69B 0.039(4) 0.081(5) 0.102(7) 0.010(6) -0.023(5) -0.012(3)
F67B 0.071(5) 0.058(4) 0.206(11) -0.003(6) -0.081(7) 0.013(4)
C50B 0.048(7) 0.067(8) 0.049(7) -0.009(6) -0.008(6) 0.001(6)
F9B 0.107(11) 0.134(14) 0.037(6) -0.006(7) -0.003(6) -0.044(10)
O3B 0.094(4) 0.029(4) 0.025(3) -0.001(3) 0.003(3) 0.015(4)
C55 0.060(2) 0.069(3) 0.038(2) -0.0258(19) -0.0132(19) 0.019(2)
C58B 0.095(6) 0.091(6) 0.056(5) -0.003(5) -0.006(5) 0.024(6)
F25B 0.086(11) 0.139(14) 0.060(10) 0.041(10) 0.023(8) 0.003(10)
F26B 0.147(12) 0.132(11) 0.056(7) -0.001(7) -0.029(8) 0.043(10)
F27B 0.099(8) 0.044(6) 0.042(6) -0.009(5) -0.014(5) 0.028(5)
C57B 0.089(5) 0.095(5) 0.073(5) -0.055(4) -0.016(4) 0.009(4)
F22B 0.082(6) 0.110(6) 0.079(5) -0.050(5) -0.025(5) 0.013(5)
F23B 0.101(6) 0.095(6) 0.076(5) -0.063(5) -0.010(5) 0.002(6)
C56B 0.088(5) 0.096(5) 0.061(5) -0.037(5) -0.007(5) 0.034(5)
F21B 0.131(8) 0.061(5) 0.065(6) -0.031(5) -0.012(6) 0.051(5)
F19B 0.097(7) 0.119(7) 0.053(5) -0.035(5) -0.006(5) 0.057(6)
F20B 0.067(6) 0.131(8) 0.080(6) -0.045(6) 0.009(5) 0.033(6)
F21A 0.142(7) 0.094(6) 0.104(6) 0.026(5) -0.020(6) 0.035(5)
C58C 0.102(6) 0.097(6) 0.047(5) -0.023(5) -0.005(5) 0.030(5)
F27C 0.120(9) 0.114(10) 0.032(6) -0.026(7) -0.016(6) 0.068(8)
F25C 0.105(10) 0.113(10) 0.060(9) -0.025(9) 0.013(8) 0.006(9)
F26C 0.136(10) 0.115(9) 0.034(6) -0.032(7) -0.006(6) 0.038(9)
C57C 0.082(5) 0.091(5) 0.083(5) -0.050(5) -0.013(5) 0.006(5)
F22C 0.057(8) 0.106(9) 0.089(10) -0.063(8) -0.038(7) 0.015(7)
F23C 0.097(8) 0.102(8) 0.108(9) -0.064(7) -0.023(8) 0.014(7)
F24B 0.076(4) 0.074(4) 0.106(6) -0.040(4) 0.009(4) -0.016(3)

loop_
_atom_type_symbol
_atom_type_description
_atom_type_scat_dispersion_real
_atom_type_scat_dispersion_imag
_atom_type_scat_source
C C 0.0181 0.0091 'International Tables Vol C Tables 4.2.6.8 and 6.1.1.4'
H H 0.0000 0.0000 'International Tables Vol C Tables 4.2.6.8 and 6.1.1.4'
Al Al 0.2130 0.2455 'International Tables Vol C Tables 4.2.6.8 and 6.1.1.4'
F F 0.0727 0.0534 'International Tables Vol C Tables 4.2.6.8 and 6.1.1.4'
Fe Fe -1.1336 3.1974 'International Tables Vol C Tables 4.2.6.8 and 6.1.1.4'
O O 0.0492 0.0322 'International Tables Vol C Tables 4.2.6.8 and 6.1.1.4'
P P 0.2955 0.4335 'International Tables Vol C Tables 4.2.6.8 and 6.1.1.4'

loop_
_exptl_crystal_face_index_h
_exptl_crystal_face_index_k
_exptl_crystal_face_index_l
_exptl_crystal_face_perp_dist
-1 5 12 0.1734
5 -3 -9 0.1466
9 4 8 0.3219
8 -2 -5 0.2177
2 -10 6 0.1213
-2 10 -6 0.0870
5 5 12 0.2725
4 -7 10 0.1784
1 11 0 0.1570
5 8 10 0.2588
4 -4 -10 0.1246
-10 -3 -6 0.2712
-10 -1 -1 0.2855
0 -5 -12 0.2148
1 5 12 0.1797
-4 5 -12 0.1974
2 -9 7 0.1134

loop_
_geom_angle_atom_site_label_1
_geom_angle_atom_site_label_2
_geom_angle_atom_site_label_3
_geom_angle
_geom_angle_site_symmetry_1
_geom_angle_site_symmetry_3
_geom_angle_publ_flag
P1 Fe1 P5 53.90(4) . . ?
P1 Fe1 P2 53.28(4) . . ?
P1 Fe1 P3 87.58(4) . . ?
P1 Fe1 P4 87.42(4) . . ?
P5 Fe1 P2 98.63(5) . . ?
P5 Fe1 P3 94.54(6) . . ?
P5 Fe1 P4 53.06(5) . . ?
P2 Fe1 P3 52.66(5) . . ?
P2 Fe1 P4 93.45(6) . . ?
P3 Fe1 P4 52.73(6) . . ?
C17 Fe1 P1 117.58(12) . . ?
C17 Fe1 P5 149.26(12) . . ?
C17 Fe1 P2 94.73(11) . . ?
C17 Fe1 P3 115.45(12) . . ?
C17 Fe1 P4 153.36(12) . . ?
C17 Fe1 C18 39.15(15) . . ?
C17 Fe1 C14 65.80(15) . . ?
C17 Fe1 C15 65.47(17) . . ?
C18 Fe1 P1 105.06(10) . . ?
C18 Fe1 P5 110.76(11) . . ?
C18 Fe1 P2 118.19(12) . . ?
C18 Fe1 P3 154.58(11) . . ?
C18 Fe1 P4 147.52(12) . . ?
C18 Fe1 C14 39.65(16) . . ?
C16 Fe1 P1 152.78(14) . . ?
C16 Fe1 P5 152.85(14) . . ?
C16 Fe1 P2 106.44(13) . . ?
C16 Fe1 P3 92.51(11) . . ?
C16 Fe1 P4 114.06(13) . . ?
C16 Fe1 C17 39.33(17) . . ?
C16 Fe1 C18 66.13(15) . . ?
C16 Fe1 C14 65.91(16) . . ?
C16 Fe1 C15 38.69(19) . . ?
C14 Fe1 P1 124.76(13) . . ?
C14 Fe1 P5 94.13(12) . . ?
C14 Fe1 P2 157.72(13) . . ?
C14 Fe1 P3 144.38(14) . . ?
C14 Fe1 P4 108.80(13) . . ?
C15 Fe1 P1 163.41(14) . . ?
C15 Fe1 P5 114.32(14) . . ?
C15 Fe1 P2 143.02(14) . . ?
C15 Fe1 P3 106.07(13) . . ?
C15 Fe1 P4 93.37(12) . . ?
C15 Fe1 C18 66.32(15) . . ?
C15 Fe1 C14 39.69(18) . . ?
P6 Fe2 P7 53.32(4) . . ?
P6 Fe2 P10 53.65(4) . . ?
P6 Fe2 P8 87.11(4) . . ?
P6 Fe2 P9 86.67(4) . . ?
P7 Fe2 P8 53.08(4) . . ?
P7 Fe2 P9 93.86(5) . . ?
P10 Fe2 P7 99.12(5) . . ?
P10 Fe2 P8 94.66(5) . . ?
P10 Fe2 P9 53.04(5) . . ?
P8 Fe2 P9 52.67(5) . . ?
C38 Fe2 P6 108.12(10) . . ?
C38 Fe2 P7 100.83(11) . . ?
C38 Fe2 P10 130.43(12) . . ?
C38 Fe2 P8 133.14(13) . . ?
C38 Fe2 P9 163.50(11) . . ?
C38 Fe2 C37 39.51(16) . . ?
C38 Fe2 C41 66.32(15) . . ?
C37 Fe2 P6 136.29(12) . . ?
C37 Fe2 P7 97.23(12) . . ?
C37 Fe2 P10 162.67(12) . . ?
C37 Fe2 P8 99.74(12) . . ?
C37 Fe2 P9 131.39(12) . . ?
C37 Fe2 C41 38.96(17) . . ?
C41 Fe2 P6 174.43(12) . . ?
C41 Fe2 P7 126.13(15) . . ?
C41 Fe2 P10 129.89(14) . . ?
C41 Fe2 P8 96.53(14) . . ?
C41 Fe2 P9 98.89(12) . . ?
C39 Fe2 P6 109.40(13) . . ?
C39 Fe2 P7 135.01(15) . . ?
C39 Fe2 P10 97.67(13) . . ?
C39 Fe2 P8 163.21(13) . . ?
C39 Fe2 P9 129.02(15) . . ?
C39 Fe2 C38 39.80(18) . . ?
C39 Fe2 C37 66.40(16) . . ?
C39 Fe2 C41 66.78(18) . . ?
C40 Fe2 P6 140.24(18) . . ?
C40 Fe2 P7 162.78(14) . . ?
C40 Fe2 P10 98.06(14) . . ?
C40 Fe2 P8 126.37(17) . . ?
C40 Fe2 P9 97.32(14) . . ?
C40 Fe2 C38 66.70(17) . . ?
C40 Fe2 C37 65.56(17) . . ?
C40 Fe2 C41 39.0(2) . . ?
C40 Fe2 C39 40.4(2) . . ?
P5 P1 Fe1 64.45(4) . . ?
P2 P1 Fe1 65.16(4) . . ?
P2 P1 P5 116.99(6) . . ?
C1 P1 Fe1 129.09(12) . . ?
C1 P1 P5 125.65(13) . . ?
C1 P1 P2 114.89(14) . . ?
O5 Al2 O7 107.89(13) . . ?
O5 Al2 O6 109.43(14) . . ?
O5 Al2 O8A 119.0(5) . . ?
O5 Al2 O8B 108.1(4) . . ?
O7 Al2 O8A 104.2(8) . . ?
O6 Al2 O7 111.74(14) . . ?
O6 Al2 O8A 104.5(8) . . ?
O8B Al2 O7 109.4(7) . . ?
O8B Al2 O6 110.1(8) . . ?
P7 P6 Fe2 64.72(4) . . ?
P7 P6 P10 117.29(6) . . ?
P10 P6 Fe2 64.06(4) . . ?
C24 P6 Fe2 126.92(12) . . ?
C24 P6 P7 115.33(14) . . ?
C24 P6 P10 123.55(14) . . ?
O1 Al1 O2A 105.5(2) . . ?
O1 Al1 O3A 111.5(3) . . ?
O1 Al1 O4A 113.3(3) . . ?
O1 Al1 O4B 107.0(4) . . ?
O2B Al1 O1 122.5(5) . . ?
O2B Al1 O3A 87.4(6) . . ?
O2B Al1 O4A 110.1(7) . . ?
O4A Al1 O3A 108.6(4) . . ?
O4B Al1 O2A 100.0(4) . . ?
O3B Al1 O1 108.8(4) . . ?
O3B Al1 O2A 123.7(3) . . ?
O3B Al1 O4B 110.6(4) . . ?
P6 P7 Fe2 61.96(4) . . ?
P6 P7 P8 100.04(7) . . ?
P8 P7 Fe2 63.90(5) . . ?
P6 P10 Fe2 62.28(4) . . ?
P6 P10 P9 99.95(7) . . ?
P9 P10 Fe2 64.77(5) . . ?
P1 P5 Fe1 61.65(4) . . ?
P1 P5 P4 100.01(8) . . ?
P4 P5 Fe1 64.30(5) . . ?
P7 P8 Fe2 63.02(4) . . ?
P9 P8 Fe2 64.03(5) . . ?
P9 P8 P7 110.20(7) . . ?
P1 P2 Fe1 61.56(4) . . ?
P1 P2 P3 100.89(8) . . ?
P3 P2 Fe1 64.03(5) . . ?
P10 P9 Fe2 62.18(4) . . ?
P10 P9 P8 110.15(7) . . ?
P8 P9 Fe2 63.30(5) . . ?
P2 P3 Fe1 63.30(4) . . ?
P2 P3 P4 110.02(7) . . ?
P4 P3 Fe1 63.72(5) . . ?
P5 P4 Fe1 62.64(4) . . ?
P5 P4 P3 110.45(7) . . ?
P3 P4 Fe1 63.56(5) . . ?
C63 O5 Al2 148.0(3) . . ?
C71 O7 Al2 147.6(3) . . ?
C67 O6 Al2 148.8(3) . . ?
C47 O1 Al1 151.9(3) . . ?
C51 O2A Al1 149.2(4) . . ?
P1 C1 H1 106.4 . . ?
C2 C1 P1 106.9(2) . . ?
C2 C1 H1 106.4 . . ?
C8 C1 P1 114.5(3) . . ?
C8 C1 H1 106.4 . . ?
C8 C1 C2 115.6(3) . . ?
C3 C2 C1 122.5(3) . . ?
C3 C2 C7 119.0(4) . . ?
C7 C2 C1 118.5(4) . . ?
C18 C17 Fe1 70.5(2) . . ?
C18 C17 C16 108.7(4) . . ?
C18 C17 C22 125.0(4) . . ?
C16 C17 Fe1 70.3(2) . . ?
C16 C17 C22 126.2(4) . . ?
C22 C17 Fe1 128.6(3) . . ?
C17 C18 Fe1 70.4(2) . . ?
C17 C18 C14 107.4(3) . . ?
C17 C18 C23 126.6(4) . . ?
C14 C18 Fe1 70.3(2) . . ?
C14 C18 C23 125.6(4) . . ?
C23 C18 Fe1 130.0(3) . . ?
O1 C47 C50A 112.1(4) . . ?
O1 C47 C49A 109.4(4) . . ?
O1 C47 C48A 109.4(4) . . ?
O1 C47 C48B 111.2(7) . . ?
O1 C47 C49B 105.7(9) . . ?
O1 C47 C50B 110.2(7) . . ?
C50A C47 C49A 109.9(5) . . ?
C50A C47 C48A 109.1(5) . . ?
C49A C47 C48A 106.9(5) . . ?
C48B C47 C50B 106.8(10) . . ?
C49B C47 C48B 113.6(12) . . ?
C49B C47 C50B 109.4(11) . . ?
C17 C16 Fe1 70.4(2) . . ?
C17 C16 C21 124.4(5) . . ?
C15 C16 Fe1 70.7(2) . . ?
C15 C16 C17 108.2(4) . . ?
C15 C16 C21 127.2(5) . . ?
C21 C16 Fe1 129.0(3) . . ?
C2 C3 H3 119.9 . . ?
C2 C3 C4 120.2(4) . . ?
C4 C3 H3 119.9 . . ?
C37 C38 Fe2 70.5(2) . . ?
C37 C38 C39 107.6(4) . . ?
C37 C38 C43 127.2(5) . . ?
C39 C38 Fe2 69.8(2) . . ?
C39 C38 C43 125.0(5) . . ?
C43 C38 Fe2 128.6(3) . . ?
C25 C26 H26 119.9 . . ?
C27 C26 H26 119.9 . . ?
C27 C26 C25 120.2(4) . . ?
P6 C24 H24 107.0 . . ?
C25 C24 P6 105.8(3) . . ?
C25 C24 H24 107.0 . . ?
C25 C24 C31 115.9(3) . . ?
C31 C24 P6 113.5(3) . . ?
C31 C24 H24 107.0 . . ?
C38 C37 Fe2 70.0(2) . . ?
C38 C37 C42 123.9(4) . . ?
C41 C37 Fe2 70.6(2) . . ?
C41 C37 C38 109.0(4) . . ?
C41 C37 C42 127.0(5) . . ?
C42 C37 Fe2 128.4(3) . . ?
C2 C7 H7 120.1 . . ?
C2 C7 C6 119.9(4) . . ?
C6 C7 H7 120.1 . . ?
C26 C25 C24 122.2(4) . . ?
C30 C25 C26 119.1(4) . . ?
C30 C25 C24 118.6(4) . . ?
C37 C41 Fe2 70.4(2) . . ?
C37 C41 C46 124.8(6) . . ?
C40 C41 Fe2 69.8(2) . . ?
C40 C41 C37 108.0(4) . . ?
C40 C41 C46 127.1(5) . . ?
C46 C41 Fe2 127.9(3) . . ?
C13 C8 C1 123.8(4) . . ?
C13 C8 C9 118.9(4) . . ?
C9 C8 C1 117.3(4) . . ?
C31 C32 H32 119.9 . . ?
C33 C32 H32 119.9 . . ?
C33 C32 C31 120.2(4) . . ?
O5 C63 C65 113.0(4) . . ?
O5 C63 C64 109.1(4) . . ?
O5 C63 C66 108.6(4) . . ?
C65 C63 C64 111.9(4) . . ?
C65 C63 C66 107.8(4) . . ?
C64 C63 C66 106.1(5) . . ?
C55 O3A Al1 150.6(6) . . ?
C32 C31 C24 118.2(4) . . ?
C36 C31 C24 123.3(4) . . ?
C36 C31 C32 118.4(4) . . ?
C38 C39 Fe2 70.4(2) . . ?
C38 C39 C40 106.7(4) . . ?
C38 C39 C44 128.0(6) . . ?
C40 C39 Fe2 69.7(3) . . ?
C40 C39 C44 125.1(6) . . ?
C44 C39 Fe2 128.0(3) . . ?
C18 C14 Fe1 70.1(2) . . ?
C18 C14 C15 107.3(4) . . ?
C18 C14 C19 126.4(5) . . ?
C15 C14 Fe1 70.0(2) . . ?
C15 C14 C19 126.0(5) . . ?
C19 C14 Fe1 129.9(3) . . ?
C26 C27 H27 119.8 . . ?
C28 C27 C26 120.5(4) . . ?
C28 C27 H27 119.8 . . ?
C16 C15 Fe1 70.6(2) . . ?
C16 C15 C14 108.4(4) . . ?
C16 C15 C20 126.5(5) . . ?
C14 C15 Fe1 70.3(2) . . ?
C14 C15 C20 124.8(5) . . ?
C20 C15 Fe1 129.8(3) . . ?
C41 C40 Fe2 71.2(2) . . ?
C41 C40 C39 108.6(4) . . ?
C41 C40 C45 125.3(6) . . ?
C39 C40 Fe2 69.9(2) . . ?
C39 C40 C45 126.0(6) . . ?
C45 C40 Fe2 127.9(4) . . ?
C31 C36 H36 119.9 . . ?
C35 C36 C31 120.3(4) . . ?
C35 C36 H36 119.9 . . ?
O7 C71 C74 110.0(3) . . ?
O7 C71 C72 107.7(4) . . ?
O7 C71 C73 111.4(4) . . ?
C72 C71 C74 109.8(4) . . ?
C73 C71 C74 108.4(4) . . ?
C73 C71 C72 109.5(4) . . ?
C8 C13 H13 119.6 . . ?
C8 C13 C12 120.7(5) . . ?
C12 C13 H13 119.6 . . ?
C32 C33 H33 119.7 . . ?
C34 C33 C32 120.5(5) . . ?
C34 C33 H33 119.7 . . ?
C36 C35 H35 119.7 . . ?
C34 C35 C36 120.6(5) . . ?
C34 C35 H35 119.7 . . ?
C25 C30 H30 120.0 . . ?
C25 C30 C29 120.0(5) . . ?
C29 C30 H30 120.0 . . ?
C33 C34 C35 119.9(5) . . ?
C33 C34 H34 120.1 . . ?
C35 C34 H34 120.1 . . ?
C6 C5 H5 119.9 . . ?
C4 C5 H5 119.9 . . ?
C4 C5 C6 120.1(4) . . ?
O2A C51 C53B 97.0(8) . . ?
O2A C51 C52B 106.5(11) . . ?
O2A C51 C54B 125.2(8) . . ?
C52A C51 C53A 111.5(6) . . ?
C52A C51 C54A 106.4(6) . . ?
C53A C51 C54A 106.3(5) . . ?
O2B C51 C52A 93.8(7) . . ?
O2B C51 C53A 120.2(8) . . ?
O2B C51 C54A 117.2(8) . . ?
C52B C51 C53B 94.3(16) . . ?
C54B C51 C53B 117.3(11) . . ?
C54B C51 C52B 111.5(13) . . ?
C8 C9 H9 120.1 . . ?
C10 C9 C8 119.8(6) . . ?
C10 C9 H9 120.1 . . ?
C18 C23 H23A 109.5 . . ?
C18 C23 H23B 109.5 . . ?
C18 C23 H23C 109.5 . . ?
H23A C23 H23B 109.5 . . ?
H23A C23 H23C 109.5 . . ?
H23B C23 H23C 109.5 . . ?
F62 C74 F63 107.1(5) . . ?
F62 C74 F61 107.9(5) . . ?
F62 C74 C71 110.8(4) . . ?
F63 C74 C71 110.3(4) . . ?
F61 C74 F63 107.3(4) . . ?
F61 C74 C71 113.2(5) . . ?
C7 C6 H6 119.9 . . ?
C5 C6 C7 120.2(5) . . ?
C5 C6 H6 119.9 . . ?
C3 C4 H4 119.7 . . ?
C5 C4 C3 120.6(4) . . ?
C5 C4 H4 119.7 . . ?
F40 C65 F41 105.5(4) . . ?
F40 C65 C63 114.6(5) . . ?
F41 C65 C63 108.6(4) . . ?
F42 C65 F40 108.9(4) . . ?
F42 C65 F41 106.9(5) . . ?
F42 C65 C63 111.8(4) . . ?
C16 C21 H21A 109.5 . . ?
C16 C21 H21B 109.5 . . ?
C16 C21 H21C 109.5 . . ?
H21A C21 H21B 109.5 . . ?
H21A C21 H21C 109.5 . . ?
H21B C21 H21C 109.5 . . ?
C27 C28 H28 120.2 . . ?
C27 C28 C29 119.7(4) . . ?
C29 C28 H28 120.2 . . ?
O6 C67 C70A 106.5(5) . . ?
O6 C67 C69 109.9(4) . . ?
O6 C67 C68 110.7(4) . . ?
O6 C67 C70B 115.8(12) . . ?
C69 C67 C70A 107.8(6) . . ?
C69 C67 C68 108.3(5) . . ?
C69 C67 C70B 114.8(12) . . ?
C68 C67 C70A 113.5(6) . . ?
C68 C67 C70B 96.3(10) . . ?
C38 C43 H43A 109.5 . . ?
C38 C43 H43B 109.5 . . ?
C38 C43 H43C 109.5 . . ?
H43A C43 H43B 109.5 . . ?
H43A C43 H43C 109.5 . . ?
H43B C43 H43C 109.5 . . ?
F39 C64 C63 112.2(4) . . ?
F38 C64 F39 107.9(6) . . ?
F38 C64 C63 110.1(4) . . ?
F37 C64 F39 108.1(5) . . ?
F37 C64 F38 106.1(5) . . ?
F37 C64 C63 112.1(5) . . ?
F52 C70A C67 109.0(8) . . ?
F53A C70A F52 104.7(9) . . ?
F53A C70A C67 109.3(9) . . ?
F54A C70A F52 113.9(10) . . ?
F54A C70A F53A 106.4(11) . . ?
F54A C70A C67 113.1(9) . . ?
F12 C52A F10A 109.3(7) . . ?
F12 C52A C51 110.2(6) . . ?
F11A C52A F12 111.2(8) . . ?
F11A C52A F10A 105.2(9) . . ?
F11A C52A C51 115.0(7) . . ?
F10A C52A C51 105.5(7) . . ?
F49 C69 F50A 100.2(6) . . ?
F49 C69 C67 113.9(6) . . ?
F49 C69 F51B 87.6(6) . . ?
F51A C69 F49 114.2(6) . . ?
F51A C69 F50A 108.8(7) . . ?
F51A C69 C67 113.4(6) . . ?
F50A C69 C67 104.9(6) . . ?
F50B C69 F49 122.9(8) . . ?
F50B C69 C67 117.9(7) . . ?
F50B C69 F51B 103.9(12) . . ?
F51B C69 C67 101.4(8) . . ?
C30 C29 H29 119.8 . . ?
C28 C29 C30 120.4(5) . . ?
C28 C29 H29 119.8 . . ?
C12 C11 H11 119.4 . . ?
C10 C11 H11 119.4 . . ?
C10 C11 C12 121.2(5) . . ?
C13 C12 H12 120.5 . . ?
C11 C12 C13 119.0(6) . . ?
C11 C12 H12 120.5 . . ?
C17 C22 H22A 109.5 . . ?
C17 C22 H22B 109.5 . . ?
C17 C22 H22C 109.5 . . ?
H22A C22 H22B 109.5 . . ?
H22A C22 H22C 109.5 . . ?
H22B C22 H22C 109.5 . . ?
F43 C66 F44 104.9(5) . . ?
F43 C66 C63 113.6(5) . . ?
F45 C66 F43 109.4(5) . . ?
F45 C66 F44 107.1(6) . . ?
F45 C66 C63 112.8(5) . . ?
F44 C66 C63 108.6(5) . . ?
C14 C19 H19A 109.5 . . ?
C14 C19 H19B 109.5 . . ?
C14 C19 H19C 109.5 . . ?
H19A C19 H19B 109.5 . . ?
H19A C19 H19C 109.5 . . ?
H19B C19 H19C 109.5 . . ?
C39 C44 H44A 109.5 . . ?
C39 C44 H44B 109.5 . . ?
C39 C44 H44C 109.5 . . ?
H44A C44 H44B 109.5 . . ?
H44A C44 H44C 109.5 . . ?
H44B C44 H44C 109.5 . . ?
C9 C10 H10 119.8 . . ?
C11 C10 C9 120.3(6) . . ?
C11 C10 H10 119.8 . . ?
C37 C42 H42A 109.5 . . ?
C37 C42 H42B 109.5 . . ?
C37 C42 H42C 109.5 . . ?
H42A C42 H42B 109.5 . . ?
H42A C42 H42C 109.5 . . ?
H42B C42 H42C 109.5 . . ?
C15 C20 H20A 109.5 . . ?
C15 C20 H20B 109.5 . . ?
C15 C20 H20C 109.5 . . ?
H20A C20 H20B 109.5 . . ?
H20A C20 H20C 109.5 . . ?
H20B C20 H20C 109.5 . . ?
C41 C46 H46A 109.5 . . ?
C41 C46 H46B 109.5 . . ?
C41 C46 H46C 109.5 . . ?
H46A C46 H46B 109.5 . . ?
H46A C46 H46C 109.5 . . ?
H46B C46 H46C 109.5 . . ?
C40 C45 H45A 109.5 . . ?
C40 C45 H45B 109.5 . . ?
C40 C45 H45C 109.5 . . ?
H45A C45 H45B 109.5 . . ?
H45A C45 H45C 109.5 . . ?
H45B C45 H45C 109.5 . . ?
F7 C50A C47 111.3(5) . . ?
F8 C50A F7 105.7(6) . . ?
F8 C50A F9A 106.8(6) . . ?
F8 C50A C47 111.5(5) . . ?
F9A C50A F7 111.2(7) . . ?
F9A C50A C47 110.2(6) . . ?
F13A C53A C51 112.6(6) . . ?
F15A C53A F13A 106.7(7) . . ?
F15A C53A C51 109.2(5) . . ?
F14A C53A F13A 107.5(6) . . ?
F14A C53A F15A 109.0(7) . . ?
F14A C53A C51 111.7(6) . . ?
F18A C54A C51 110.2(6) . . ?
F16A C54A C51 113.4(6) . . ?
F16A C54A F18A 107.9(7) . . ?
F17A C54A C51 110.5(6) . . ?
F17A C54A F18A 107.2(7) . . ?
F17A C54A F16A 107.3(8) . . ?
F4 C49A C47 111.4(6) . . ?
F6A C49A F4 108.9(6) . . ?
F6A C49A C47 108.3(6) . . ?
F5 C49A F4 109.2(7) . . ?
F5 C49A C47 112.8(6) . . ?
F5 C49A F6A 106.1(8) . . ?
F24A C57A C55 108.7(14) . . ?
F23A C57A F24A 102.6(16) . . ?
F23A C57A C55 111.2(13) . . ?
F22A C57A F24A 118.0(17) . . ?
F22A C57A F23A 107.5(18) . . ?
F22A C57A C55 108.6(16) . . ?
F2 C48A C47 111.9(6) . . ?
F2 C48A F3A 111.0(8) . . ?
F2 C48A F1 107.1(7) . . ?
F3A C48A C47 109.3(7) . . ?
F1 C48A C47 107.9(6) . . ?
F1 C48A F3A 109.5(7) . . ?
F19A C56A C55 112.8(8) . . ?
F19A C56A F21A 111.8(9) . . ?
F20A C56A F19A 106.9(10) . . ?
F20A C56A C55 111.9(7) . . ?
F20A C56A F21A 106.1(9) . . ?
F21A C56A C55 107.1(9) . . ?
F25A C58A C55 108(2) . . ?
F27A C58A F25A 108(2) . . ?
F27A C58A C55 107.7(19) . . ?
F26A C58A F25A 111(2) . . ?
F26A C58A F27A 109(3) . . ?
F26A C58A C55 114.2(19) . . ?
F2 C48B C47 106.7(10) . . ?
F1 C48B F2 99.6(12) . . ?
F1 C48B C47 107.8(10) . . ?
F3B C48B F2 117.2(15) . . ?
F3B C48B C47 114.3(14) . . ?
F3B C48B F1 110.0(16) . . ?
F4 C49B C47 106.3(12) . . ?
F5 C49B F4 104.7(14) . . ?
F5 C49B C47 117.9(17) . . ?
F6B C49B F4 109(2) . . ?
F6B C49B C47 114.0(18) . . ?
F6B C49B F5 104.5(19) . . ?
F46 C68 F47A 93.3(5) . . ?
F46 C68 C67 114.8(4) . . ?
F46 C68 F48B 91.8(6) . . ?
F46 C68 F47B 120.1(7) . . ?
F48A C68 F46 119.5(6) . . ?
F48A C68 F47A 103.3(7) . . ?
F48A C68 C67 117.0(5) . . ?
F47A C68 C67 103.1(5) . . ?
F48B C68 C67 104.7(7) . . ?
F47B C68 C67 119.8(7) . . ?
F47B C68 F48B 96.3(11) . . ?
F52 C70B C67 124(3) . . ?
F52 C70B F53B 105(2) . . ?
F52 C70B F54B 105(2) . . ?
F53B C70B C67 102.3(19) . . ?
F54B C70B C67 111(2) . . ?
F54B C70B F53B 108(3) . . ?
F55 C72 C71 113.2(5) . . ?
F55 C72 F57 107.3(4) . . ?
F57 C72 C71 110.4(4) . . ?
F56 C72 C71 111.1(4) . . ?
F56 C72 F55 107.0(4) . . ?
F56 C72 F57 107.6(5) . . ?
F60 C73 C71 112.2(4) . . ?
F60 C73 F58 107.4(5) . . ?
F59 C73 C71 110.7(5) . . ?
F59 C73 F60 107.3(4) . . ?
F59 C73 F58 108.2(5) . . ?
F58 C73 C71 110.9(4) . . ?
C51 O2B Al1 155.8(12) . . ?
F15B C53B C51 115.7(16) . . ?
F15B C53B F13B 105(2) . . ?
F14B C53B C51 112.3(15) . . ?
F14B C53B F15B 99.8(19) . . ?
F14B C53B F13B 129(2) . . ?
F13B C53B C51 95.6(15) . . ?
F12 C52B C51 107(2) . . ?
F12 C52B F10B 114(2) . . ?
F12 C52B F11B 90(2) . . ?
F10B C52B C51 118(2) . . ?
F11B C52B C51 112(2) . . ?
F11B C52B F10B 113(2) . . ?
F18B C54B C51 95.3(13) . . ?
F16B C54B C51 98.4(12) . . ?
F16B C54B F18B 119(2) . . ?
F17B C54B C51 95.6(13) . . ?
F17B C54B F18B 134(2) . . ?
F17B C54B F16B 103.4(17) . . ?
C59 O4A Al1 149.2(6) . . ?
F30A C60A F29A 102.8(9) . . ?
F30A C60A C59 108.2(8) . . ?
F30A C60A F28 113.5(9) . . ?
F29A C60A C59 108.2(9) . . ?
F29A C60A F28 117.7(11) . . ?
F28 C60A C59 106.1(7) . . ?
F31 C61A F33A 112.4(13) . . ?
F31 C61A C59 110.1(8) . . ?
F31 C61A F32 104.0(8) . . ?
F33A C61A C59 110.8(10) . . ?
F33A C61A F32 110.2(11) . . ?
F32 C61A C59 109.0(8) . . ?
F35A C62A F34A 113.5(12) . . ?
F35A C62A F36A 106.3(11) . . ?
F35A C62A C59 109.8(8) . . ?
F34A C62A F36A 105.5(10) . . ?
F34A C62A C59 110.4(8) . . ?
F36A C62A C59 111.2(9) . . ?
C59 O4B Al1 146.6(7) . . ?
F30B C60B C59 107.2(11) . . ?
F29B C60B F30B 107.4(11) . . ?
F29B C60B C59 112.9(10) . . ?
F29B C60B F28 97.5(9) . . ?
F28 C60B F30B 122.2(15) . . ?
F28 C60B C59 109.4(8) . . ?
F31B C61B F33B 105.1(11) . . ?
F31B C61B F32B 109.5(11) . . ?
F31B C61B C59 111.8(9) . . ?
F33B C61B C59 110.6(9) . . ?
F32B C61B F33B 106.1(10) . . ?
F32B C61B C59 113.3(9) . . ?
F34B C62B C59 109.7(9) . . ?
F36B C62B F34B 107.2(12) . . ?
F36B C62B C59 109.9(10) . . ?
O4A C59 C60A 108.2(6) . . ?
O4A C59 C61A 107.8(6) . . ?
O4A C59 C62A 105.7(5) . . ?
C61A C59 C60A 111.5(6) . . ?
C61A C59 C62A 111.1(6) . . ?
C62A C59 C60A 112.3(6) . . ?
O4B C59 C60B 114.8(7) . . ?
O4B C59 C61B 104.1(6) . . ?
O4B C59 C62B 109.1(6) . . ?
C60B C59 C61B 109.9(7) . . ?
C62B C59 C60B 110.4(7) . . ?
C62B C59 C61B 108.1(7) . . ?
C60C C59 C61C 106.4(7) . . ?
C60C C59 C62C 107.0(7) . . ?
C61C C59 C62C 107.9(8) . . ?
F28 C60C C59 106.3(7) . . ?
F30C C60C C59 109.3(13) . . ?
F30C C60C F28 118.8(14) . . ?
F35B C61C C59 107.4(8) . . ?
F35C C62C C59 106.7(11) . . ?
F34C C62C C59 114.2(10) . . ?
F34C C62C F35C 109.0(14) . . ?
C75A O8A Al2 141.0(19) . . ?
O8A C75A C76A 114.9(15) . . ?
O8A C75A C78A 108.8(18) . . ?
O8A C75A C77A 107.3(14) . . ?
C76A C75A C77A 106.7(13) . . ?
C78A C75A C76A 107.4(13) . . ?
C78A C75A C77A 111.8(13) . . ?
F64A C76A C75A 111.9(10) . . ?
F64A C76A F66A 102.8(10) . . ?
F65A C76A C75A 114.6(12) . . ?
F65A C76A F64A 109.3(9) . . ?
F65A C76A F66A 107.6(9) . . ?
F66A C76A C75A 110.0(11) . . ?
F71A C78A C75A 106.7(15) . . ?
F72A C78A C75A 111.0(14) . . ?
F72A C78A F71A 104.3(14) . . ?
F72A C78A F70A 108.7(14) . . ?
F70A C78A C75A 112.7(14) . . ?
F70A C78A F71A 113.1(16) . . ?
F68A C77A C75A 109.2(13) . . ?
F68A C77A F69A 108.0(12) . . ?
F68A C77A F67A 114.3(15) . . ?
F69A C77A C75A 111.2(13) . . ?
F69A C77A F67A 104.7(10) . . ?
F67A C77A C75A 109.4(11) . . ?
C75B O8B Al2 154.4(19) . . ?
O8B C75B C76B 104.4(13) . . ?
O8B C75B C78B 110.7(18) . . ?
O8B C75B C77B 113.1(15) . . ?
C78B C75B C76B 101.6(13) . . ?
C78B C75B C77B 113.0(14) . . ?
C77B C75B C76B 113.1(15) . . ?
F64B C76B C75B 108.5(12) . . ?
F65B C76B C75B 110.6(14) . . ?
F65B C76B F64B 105.8(12) . . ?
F65B C76B F66B 109.1(12) . . ?
F66B C76B C75B 114.9(13) . . ?
F66B C76B F64B 107.5(14) . . ?
F71B C78B C75B 111.0(13) . . ?
F72B C78B C75B 118.7(15) . . ?
F72B C78B F71B 99.8(12) . . ?
F72B C78B F70B 109.7(13) . . ?
F70B C78B C75B 119.0(14) . . ?
F70B C78B F71B 93.9(12) . . ?
F68B C77B C75B 108.7(12) . . ?
F68B C77B F67B 112.8(11) . . ?
F69B C77B C75B 111.3(13) . . ?
F69B C77B F68B 111.9(10) . . ?
F69B C77B F67B 106.9(9) . . ?
F67B C77B C75B 105.2(10) . . ?
F7 C50B C47 107.2(11) . . ?
F8 C50B F7 104.5(13) . . ?
F8 C50B C47 111.4(11) . . ?
F8 C50B F9B 102.9(14) . . ?
F9B C50B F7 117.0(14) . . ?
F9B C50B C47 113.5(14) . . ?
C55 O3B Al1 160.6(6) . . ?
O3A C55 C57A 124.9(8) . . ?
O3A C55 C56A 109.8(6) . . ?
O3A C55 C58A 91.5(11) . . ?
C57A C55 C56A 110.5(9) . . ?
C57A C55 C58A 108.1(14) . . ?
C58A C55 C56A 109.7(12) . . ?
O3B C55 C58B 112.4(8) . . ?
O3B C55 C57B 99.6(9) . . ?
O3B C55 C56B 116.6(8) . . ?
C58B C55 C57B 106.7(12) . . ?
C56B C55 C58B 111.5(8) . . ?
C56B C55 C57B 108.8(9) . . ?
C57C C55 C58C 111.2(10) . . ?
F25B C58B C55 109.8(14) . . ?
F26B C58B C55 110.5(13) . . ?
F26B C58B F25B 102.4(18) . . ?
F27B C58B C55 112.2(12) . . ?
F27B C58B F25B 118(2) . . ?
F27B C58B F26B 102.8(16) . . ?
F22B C57B C55 112.0(14) . . ?
F22B C57B F23B 113.3(17) . . ?
F23B C57B C55 107.2(13) . . ?
F21B C56B C55 110.1(11) . . ?
F19B C56B C55 110.9(12) . . ?
F19B C56B F21B 113.9(14) . . ?
F19B C56B F20B 103.0(14) . . ?
F20B C56B C55 107.4(12) . . ?
F20B C56B F21B 111.3(15) . . ?
F27C C58C C55 105.7(14) . . ?
F27C C58C F25C 116(2) . . ?
F25C C58C C55 104.8(17) . . ?
F26C C58C C55 108.1(14) . . ?
F26C C58C F27C 99.2(19) . . ?
F26C C58C F25C 122(2) . . ?
F22C C57C C55 109.7(15) . . ?
F22C C57C F23C 123.6(19) . . ?
F23C C57C C55 117.2(16) . . ?
F24B C57C C55 109.7(12) . . ?
F24B C57C F22C 100.6(17) . . ?
F24B C57C F23C 91.7(14) . . ?

loop_
_geom_bond_atom_site_label_1
_geom_bond_atom_site_label_2
_geom_bond_distance
_geom_bond_site_symmetry_2
_geom_bond_publ_flag
Fe1 P1 2.2945(10) . ?
Fe1 P5 2.3521(12) . ?
Fe1 P2 2.3680(11) . ?
Fe1 P3 2.3830(12) . ?
Fe1 P4 2.3863(12) . ?
Fe1 C17 2.108(4) . ?
Fe1 C18 2.109(3) . ?
Fe1 C16 2.107(4) . ?
Fe1 C14 2.112(4) . ?
Fe1 C15 2.109(4) . ?
Fe2 P6 2.3063(10) . ?
Fe2 P7 2.3628(12) . ?
Fe2 P10 2.3428(12) . ?
Fe2 P8 2.3812(13) . ?
Fe2 P9 2.3964(12) . ?
Fe2 C38 2.093(4) . ?
Fe2 C37 2.100(4) . ?
Fe2 C41 2.103(4) . ?
Fe2 C39 2.085(4) . ?
Fe2 C40 2.084(4) . ?
P1 P5 2.1064(15) . ?
P1 P2 2.0917(15) . ?
P1 C1 1.866(4) . ?
Al2 O5 1.719(3) . ?
Al2 O7 1.724(3) . ?
Al2 O6 1.722(3) . ?
Al2 O8A 1.73(3) . ?
Al2 O8B 1.72(2) . ?
P6 P7 2.0956(16) . ?
P6 P10 2.0984(15) . ?
P6 C24 1.866(4) . ?
Al1 O1 1.709(3) . ?
Al1 O2A 1.732(5) . ?
Al1 O3A 1.726(7) . ?
Al1 O2B 1.654(15) . ?
Al1 O4A 1.711(9) . ?
Al1 O4B 1.731(12) . ?
Al1 O3B 1.690(8) . ?
P7 P8 2.1198(17) . ?
P10 P9 2.1168(18) . ?
P5 P4 2.1166(18) . ?
P8 P9 2.119(2) . ?
P2 P3 2.107(2) . ?
P3 P4 2.118(3) . ?
O5 C63 1.349(5) . ?
O7 C71 1.343(5) . ?
O6 C67 1.338(5) . ?
F40 C65 1.321(6) . ?
F62 C74 1.318(6) . ?
O1 C47 1.332(5) . ?
F39 C64 1.338(6) . ?
F63 C74 1.333(7) . ?
F41 C65 1.378(8) . ?
F7 C50A 1.357(7) . ?
F7 C50B 1.406(18) . ?
O2A C51 1.335(6) . ?
F38 C64 1.330(8) . ?
F52 C70A 1.358(12) . ?
F52 C70B 1.17(3) . ?
F61 C74 1.320(6) . ?
F8 C50A 1.304(8) . ?
F8 C50B 1.275(18) . ?
F12 C52A 1.336(10) . ?
F12 C52B 1.35(4) . ?
F43 C66 1.332(6) . ?
F4 C49A 1.355(9) . ?
F4 C49B 1.48(2) . ?
F45 C66 1.297(7) . ?
F44 C66 1.369(8) . ?
C1 H1 1.0000 . ?
C1 C2 1.530(5) . ?
C1 C8 1.514(5) . ?
F37 C64 1.302(7) . ?
C2 C3 1.381(6) . ?
C2 C7 1.382(6) . ?
F11A C52A 1.312(9) . ?
F9A C50A 1.332(11) . ?
F46 C68 1.301(6) . ?
F2 C48A 1.299(9) . ?
F2 C48B 1.417(18) . ?
C17 C18 1.413(5) . ?
C17 C16 1.419(6) . ?
C17 C22 1.502(6) . ?
C18 C14 1.431(6) . ?
C18 C23 1.500(6) . ?
F49 C69 1.321(7) . ?
C47 C50A 1.538(7) . ?
C47 C49A 1.550(8) . ?
C47 C48A 1.583(8) . ?
C47 C48B 1.566(13) . ?
C47 C49B 1.524(13) . ?
C47 C50B 1.567(12) . ?
C16 C15 1.397(7) . ?
C16 C21 1.504(6) . ?
C3 H3 0.9500 . ?
C3 C4 1.386(6) . ?
C38 C37 1.417(6) . ?
C38 C39 1.422(6) . ?
C38 C43 1.486(6) . ?
C26 H26 0.9500 . ?
C26 C25 1.389(5) . ?
C26 C27 1.389(6) . ?
F6A C49A 1.353(12) . ?
C24 H24 1.0000 . ?
C24 C25 1.518(5) . ?
C24 C31 1.520(6) . ?
C37 C41 1.402(6) . ?
C37 C42 1.506(7) . ?
C7 H7 0.9500 . ?
C7 C6 1.397(7) . ?
C25 C30 1.385(6) . ?
C41 C40 1.398(8) . ?
C41 C46 1.501(7) . ?
F13A C53A 1.345(10) . ?
C8 C13 1.371(7) . ?
C8 C9 1.403(6) . ?
C32 H32 0.9500 . ?
C32 C31 1.400(6) . ?
C32 C33 1.396(7) . ?
C63 C65 1.523(6) . ?
C63 C64 1.546(7) . ?
C63 C66 1.568(8) . ?
O3A C55 1.339(9) . ?
F53A C70A 1.346(13) . ?
C31 C36 1.396(6) . ?
F15A C53A 1.344(9) . ?
C39 C40 1.440(8) . ?
C39 C44 1.483(7) . ?
C14 C15 1.433(7) . ?
C14 C19 1.475(6) . ?
C27 H27 0.9500 . ?
C27 C28 1.373(7) . ?
C15 C20 1.501(7) . ?
F51A C69 1.275(9) . ?
F54A C70A 1.312(15) . ?
F48A C68 1.190(8) . ?
C40 C45 1.510(7) . ?
F10A C52A 1.407(10) . ?
F24A C57A 1.347(16) . ?
C36 H36 0.9500 . ?
C36 C35 1.389(7) . ?
C71 C74 1.566(7) . ?
C71 C72 1.549(6) . ?
C71 C73 1.547(6) . ?
C13 H13 0.9500 . ?
C13 C12 1.396(7) . ?
C33 H33 0.9500 . ?
C33 C34 1.368(8) . ?
C35 H35 0.9500 . ?
C35 C34 1.379(8) . ?
C30 H30 0.9500 . ?
C30 C29 1.395(7) . ?
C34 H34 0.9500 . ?
C5 H5 0.9500 . ?
C5 C6 1.363(8) . ?
C5 C4 1.359(7) . ?
F14A C53A 1.319(8) . ?
C51 C52A 1.519(9) . ?
C51 C53A 1.552(8) . ?
C51 C54A 1.576(9) . ?
C51 O2B 1.372(15) . ?
C51 C53B 1.566(15) . ?
C51 C52B 1.564(15) . ?
C51 C54B 1.558(16) . ?
F18A C54A 1.356(9) . ?
F16A C54A 1.337(8) . ?
F19A C56A 1.316(10) . ?
C9 H9 0.9500 . ?
C9 C10 1.386(8) . ?
F3A C48A 1.357(12) . ?
C23 H23A 0.9800 . ?
C23 H23B 0.9800 . ?
C23 H23C 0.9800 . ?
C6 H6 0.9500 . ?
C4 H4 0.9500 . ?
F50A C69 1.381(9) . ?
F47A C68 1.532(10) . ?
C65 F42 1.310(6) . ?
F20A C56A 1.288(13) . ?
C21 H21A 0.9800 . ?
C21 H21B 0.9800 . ?
C21 H21C 0.9800 . ?
C28 H28 0.9500 . ?
C28 C29 1.377(8) . ?
C67 C70A 1.602(14) . ?
C67 C69 1.516(8) . ?
C67 C68 1.537(7) . ?
C67 C70B 1.55(3) . ?
C43 H43A 0.9800 . ?
C43 H43B 0.9800 . ?
C43 H43C 0.9800 . ?
F23A C57A 1.342(15) . ?
C69 F50B 1.269(15) . ?
C69 F51B 1.503(17) . ?
C29 H29 0.9500 . ?
C11 H11 0.9500 . ?
C11 C12 1.377(10) . ?
C11 C10 1.348(10) . ?
C12 H12 0.9500 . ?
C22 H22A 0.9800 . ?
C22 H22B 0.9800 . ?
C22 H22C 0.9800 . ?
F17A C54A 1.317(9) . ?
F22A C57A 1.339(15) . ?
C19 H19A 0.9800 . ?
C19 H19B 0.9800 . ?
C19 H19C 0.9800 . ?
C44 H44A 0.9800 . ?
C44 H44B 0.9800 . ?
C44 H44C 0.9800 . ?
C10 H10 0.9500 . ?
C42 H42A 0.9800 . ?
C42 H42B 0.9800 . ?
C42 H42C 0.9800 . ?
C20 H20A 0.9800 . ?
C20 H20B 0.9800 . ?
C20 H20C 0.9800 . ?
C46 H46A 0.9800 . ?
C46 H46B 0.9800 . ?
C46 H46C 0.9800 . ?
C45 H45A 0.9800 . ?
C45 H45B 0.9800 . ?
C45 H45C 0.9800 . ?
C49A F5 1.286(9) . ?
C57A C55 1.548(19) . ?
C48A F1 1.336(9) . ?
C56A C55 1.575(11) . ?
C56A F21A 1.342(13) . ?
F25A C58A 1.33(3) . ?
F27A C58A 1.30(3) . ?
F26A C58A 1.25(3) . ?
C58A C55 1.563(19) . ?
C48B F1 1.358(17) . ?
C48B F3B 1.24(3) . ?
C49B F5 1.23(2) . ?
C49B F6B 1.19(3) . ?
F48B C68 1.494(11) . ?
C68 F47B 1.303(11) . ?
C70B F53B 1.36(3) . ?
C70B F54B 1.28(3) . ?
C72 F55 1.332(6) . ?
C72 F57 1.346(7) . ?
C72 F56 1.316(6) . ?
C73 F60 1.308(7) . ?
C73 F59 1.302(8) . ?
C73 F58 1.349(6) . ?
C53B F15B 1.362(15) . ?
C53B F14B 1.350(15) . ?
C53B F13B 1.363(15) . ?
F10B C52B 1.378(16) . ?
C52B F11B 1.358(15) . ?
C54B F18B 1.385(14) . ?
C54B F16B 1.372(15) . ?
C54B F17B 1.363(15) . ?
O4A C59 1.345(9) . ?
C60A F30A 1.367(11) . ?
C60A F29A 1.368(12) . ?
C60A C59 1.567(11) . ?
C60A F28 1.383(11) . ?
C61A F31 1.325(11) . ?
C61A F33A 1.335(13) . ?
C61A C59 1.528(10) . ?
C61A F32 1.414(13) . ?
C62A F35A 1.334(12) . ?
C62A F34A 1.337(11) . ?
C62A F36A 1.342(12) . ?
C62A C59 1.563(10) . ?
O4B C59 1.345(12) . ?
C60B F30B 1.349(13) . ?
C60B F29B 1.335(13) . ?
C60B C59 1.544(12) . ?
C60B F28 1.344(12) . ?
C61B F31B 1.338(12) . ?
C61B F33B 1.353(12) . ?
C61B F32B 1.341(11) . ?
C61B C59 1.573(11) . ?
C62B F34B 1.349(12) . ?
C62B F36B 1.325(13) . ?
C62B C59 1.537(11) . ?
C59 C60C 1.565(11) . ?
C59 C61C 1.567(11) . ?
C59 C62C 1.574(11) . ?
C60C F28 1.382(11) . ?
C60C F30C 1.359(16) . ?
C61C F35B 1.372(12) . ?
C62C F35C 1.368(15) . ?
C62C F34C 1.341(13) . ?
O8A C75A 1.34(4) . ?
C75A C76A 1.588(17) . ?
C75A C78A 1.561(18) . ?
C75A C77A 1.606(18) . ?
C76A F64A 1.336(10) . ?
C76A F65A 1.292(10) . ?
C76A F66A 1.348(12) . ?
C78A F71A 1.318(14) . ?
C78A F72A 1.278(13) . ?
C78A F70A 1.310(13) . ?
C77A F68A 1.296(12) . ?
C77A F69A 1.323(11) . ?
C77A F67A 1.345(12) . ?
O8B C75B 1.34(4) . ?
C75B C76B 1.527(18) . ?
C75B C78B 1.491(17) . ?
C75B C77B 1.498(17) . ?
C76B F64B 1.344(13) . ?
C76B F65B 1.323(12) . ?
C76B F66B 1.343(12) . ?
C78B F71B 1.353(13) . ?
C78B F72B 1.308(13) . ?
C78B F70B 1.326(13) . ?
C77B F68B 1.372(11) . ?
C77B F69B 1.352(11) . ?
C77B F67B 1.380(11) . ?
C50B F9B 1.30(2) . ?
O3B C55 1.320(9) . ?
C55 C58B 1.526(19) . ?
C55 C57B 1.54(2) . ?
C55 C56B 1.502(18) . ?
C55 C58C 1.598(18) . ?
C55 C57C 1.513(18) . ?
C58B F25B 1.400(15) . ?
C58B F26B 1.396(16) . ?
C58B F27B 1.371(15) . ?
C57B F22B 1.382(15) . ?
C57B F23B 1.394(14) . ?
C56B F21B 1.387(14) . ?
C56B F19B 1.356(13) . ?
C56B F20B 1.359(15) . ?
C58C F27C 1.391(17) . ?
C58C F25C 1.398(17) . ?
C58C F26C 1.369(16) . ?
C57C F22C 1.383(16) . ?
C57C F23C 1.385(16) . ?
C57C F24B 1.366(17) . ?

loop_
_geom_torsion_atom_site_label_1
_geom_torsion_atom_site_label_2
_geom_torsion_atom_site_label_3
_geom_torsion_atom_site_label_4
_geom_torsion
_geom_torsion_site_symmetry_1
_geom_torsion_site_symmetry_2
_geom_torsion_site_symmetry_3
_geom_torsion_site_symmetry_4
_geom_torsion_publ_flag
Fe1 P1 C1 C2 -154.8(2) . . . . ?
Fe1 P1 C1 C8 75.8(3) . . . . ?
Fe1 C17 C18 C14 -60.8(3) . . . . ?
Fe1 C17 C18 C23 125.9(4) . . . . ?
Fe1 C17 C16 C15 60.9(3) . . . . ?
Fe1 C17 C16 C21 -124.4(4) . . . . ?
Fe1 C18 C14 C15 -60.4(3) . . . . ?
Fe1 C18 C14 C19 125.5(5) . . . . ?
Fe1 C16 C15 C14 60.4(3) . . . . ?
Fe1 C16 C15 C20 -125.7(4) . . . . ?
Fe1 C14 C15 C16 -60.6(3) . . . . ?
Fe1 C14 C15 C20 125.3(4) . . . . ?
Fe2 P6 C24 C25 -140.3(2) . . . . ?
Fe2 P6 C24 C31 91.5(3) . . . . ?
Fe2 C38 C37 C41 60.0(3) . . . . ?
Fe2 C38 C37 C42 -123.5(4) . . . . ?
Fe2 C38 C39 C40 -60.6(3) . . . . ?
Fe2 C38 C39 C44 123.4(5) . . . . ?
Fe2 C37 C41 C40 59.9(3) . . . . ?
Fe2 C37 C41 C46 -123.2(4) . . . . ?
Fe2 C41 C40 C39 60.1(3) . . . . ?
Fe2 C41 C40 C45 -123.7(5) . . . . ?
Fe2 C39 C40 C41 -61.0(3) . . . . ?
Fe2 C39 C40 C45 122.9(5) . . . . ?
P1 C1 C2 C3 -87.6(4) . . . . ?
P1 C1 C2 C7 90.9(4) . . . . ?
P1 C1 C8 C13 44.8(5) . . . . ?
P1 C1 C8 C9 -135.7(3) . . . . ?
Al2 O5 C63 C65 43.0(8) . . . . ?
Al2 O5 C63 C64 168.1(5) . . . . ?
Al2 O5 C63 C66 -76.6(6) . . . . ?
Al2 O7 C71 C74 -56.1(6) . . . . ?
Al2 O7 C71 C72 -175.8(4) . . . . ?
Al2 O7 C71 C73 64.1(7) . . . . ?
Al2 O6 C67 C70A 97.1(7) . . . . ?
Al2 O6 C67 C69 -146.3(5) . . . . ?
Al2 O6 C67 C68 -26.6(9) . . . . ?
Al2 O6 C67 C70B 81.6(13) . . . . ?
Al2 O8A C75A C76A 33(3) . . . . ?
Al2 O8A C75A C78A 152.9(19) . . . . ?
Al2 O8A C75A C77A -86(2) . . . . ?
Al2 O8B C75B C76B 86(2) . . . . ?
Al2 O8B C75B C78B -165.1(19) . . . . ?
Al2 O8B C75B C77B -37(3) . . . . ?
P6 C24 C25 C26 -77.4(4) . . . . ?
P6 C24 C25 C30 100.8(4) . . . . ?
P6 C24 C31 C32 -138.4(3) . . . . ?
P6 C24 C31 C36 44.4(4) . . . . ?
Al1 O1 C47 C50A 60.4(9) . . . . ?
Al1 O1 C47 C49A -177.5(7) . . . . ?
Al1 O1 C47 C48A -60.7(9) . . . . ?
Al1 O1 C47 C48B -18.5(12) . . . . ?
Al1 O1 C47 C49B -142.3(12) . . . . ?
Al1 O1 C47 C50B 99.6(11) . . . . ?
Al1 O2A C51 C53B -128.5(11) . . . . ?
Al1 O2A C51 C52B -31.9(18) . . . . ?
Al1 O2A C51 C54B 100.8(12) . . . . ?
Al1 O3A C55 C57A -71.6(17) . . . . ?
Al1 O3A C55 C56A 63.3(15) . . . . ?
Al1 O3A C55 C58A 174.9(17) . . . . ?
Al1 O4A C59 C60A -48.3(14) . . . . ?
Al1 O4A C59 C61A -168.9(11) . . . . ?
Al1 O4A C59 C62A 72.2(13) . . . . ?
Al1 O4B C59 C60B 35.3(16) . . . . ?
Al1 O4B C59 C61B -84.9(14) . . . . ?
Al1 O4B C59 C62B 159.9(12) . . . . ?
Al1 O3B C55 C58B -22(3) . . . . ?
Al1 O3B C55 C57B 90(3) . . . . ?
Al1 O3B C55 C56B -153(2) . . . . ?
P7 P6 C24 C25 -63.9(3) . . . . ?
P7 P6 C24 C31 167.9(2) . . . . ?
P10 P6 C24 C25 138.8(2) . . . . ?
P10 P6 C24 C31 10.6(3) . . . . ?
P5 P1 C1 C2 121.0(2) . . . . ?
P5 P1 C1 C8 -8.4(4) . . . . ?
P2 P1 C1 C2 -77.5(3) . . . . ?
P2 P1 C1 C8 153.1(3) . . . . ?
O5 Al2 O7 C71 -39.4(5) . . . . ?
O5 Al2 O6 C67 -161.3(6) . . . . ?
O5 Al2 O8A C75A -64(3) . . . . ?
O5 Al2 O8B C75B -85(2) . . . . ?
O5 C63 C65 F40 -160.9(4) . . . . ?
O5 C63 C65 F41 81.4(5) . . . . ?
O5 C63 C65 F42 -36.3(7) . . . . ?
O5 C63 C64 F39 -167.8(5) . . . . ?
O5 C63 C64 F38 -47.6(6) . . . . ?
O5 C63 C64 F37 70.3(6) . . . . ?
O5 C63 C66 F43 -162.1(5) . . . . ?
O5 C63 C66 F45 -36.9(7) . . . . ?
O5 C63 C66 F44 81.6(5) . . . . ?
O7 Al2 O5 C63 159.2(5) . . . . ?
O7 Al2 O6 C67 79.3(6) . . . . ?
O7 Al2 O8A C75A 57(2) . . . . ?
O7 Al2 O8B C75B 32(3) . . . . ?
O7 C71 C74 F62 45.9(5) . . . . ?
O7 C71 C74 F63 -72.5(5) . . . . ?
O7 C71 C74 F61 167.2(4) . . . . ?
O7 C71 C72 F55 164.7(4) . . . . ?
O7 C71 C72 F57 -75.0(5) . . . . ?
O7 C71 C72 F56 44.2(6) . . . . ?
O7 C71 C73 F60 -79.0(6) . . . . ?
O7 C71 C73 F59 40.7(6) . . . . ?
O7 C71 C73 F58 160.8(5) . . . . ?
O6 Al2 O5 C63 37.4(6) . . . . ?
O6 Al2 O7 C71 80.9(5) . . . . ?
O6 Al2 O8A C75A 174(2) . . . . ?
O6 Al2 O8B C75B 155(2) . . . . ?
O6 C67 C70A F52 -172.3(7) . . . . ?
O6 C67 C70A F53A 73.8(9) . . . . ?
O6 C67 C70A F54A -44.5(10) . . . . ?
O6 C67 C69 F49 -170.6(5) . . . . ?
O6 C67 C69 F51A -37.7(8) . . . . ?
O6 C67 C69 F50A 80.9(6) . . . . ?
O6 C67 C69 F50B 34.4(13) . . . . ?
O6 C67 C69 F51B -78.1(7) . . . . ?
O6 C67 C68 F46 -178.9(6) . . . . ?
O6 C67 C68 F48A -31.4(10) . . . . ?
O6 C67 C68 F47A 81.2(5) . . . . ?
O6 C67 C68 F48B -79.8(7) . . . . ?
O6 C67 C68 F47B 26.6(13) . . . . ?
O6 C67 C70B F52 164.3(17) . . . . ?
O6 C67 C70B F53B 46(2) . . . . ?
O6 C67 C70B F54B -68.7(19) . . . . ?
O1 Al1 O2A C51 -178.1(9) . . . . ?
O1 Al1 O3A C55 75.4(14) . . . . ?
O1 Al1 O2B C51 -73(3) . . . . ?
O1 Al1 O4A C59 21.6(13) . . . . ?
O1 Al1 O4B C59 -66.2(14) . . . . ?
O1 Al1 O3B C55 -85(3) . . . . ?
O1 C47 C50A F7 156.8(5) . . . . ?
O1 C47 C50A F8 39.1(7) . . . . ?
O1 C47 C50A F9A -79.3(7) . . . . ?
O1 C47 C49A F4 159.7(5) . . . . ?
O1 C47 C49A F6A -80.6(6) . . . . ?
O1 C47 C49A F5 36.5(9) . . . . ?
O1 C47 C48A F2 160.8(6) . . . . ?
O1 C47 C48A F3A -75.7(7) . . . . ?
O1 C47 C48A F1 43.3(7) . . . . ?
O1 C47 C48B F2 -145.8(8) . . . . ?
O1 C47 C48B F1 -39.6(13) . . . . ?
O1 C47 C48B F3B 83.0(17) . . . . ?
O1 C47 C49B F4 -158.2(12) . . . . ?
O1 C47 C49B F5 -41.2(19) . . . . ?
O1 C47 C49B F6B 82(2) . . . . ?
O1 C47 C50B F7 -156.8(8) . . . . ?
O1 C47 C50B F8 -43.1(15) . . . . ?
O1 C47 C50B F9B 72.5(15) . . . . ?
O2A Al1 O1 C47 -21.9(8) . . . . ?
O2A Al1 O4B C59 -175.9(13) . . . . ?
O2A Al1 O3B C55 40(3) . . . . ?
O2A C51 C53B F15B 32.1(19) . . . . ?
O2A C51 C53B F14B 145.7(18) . . . . ?
O2A C51 C53B F13B -77.7(15) . . . . ?
O2A C51 C52B F12 65.5(17) . . . . ?
O2A C51 C52B F10B -65(3) . . . . ?
O2A C51 C52B F11B 162(2) . . . . ?
O2A C51 C54B F18B -93.2(15) . . . . ?
O2A C51 C54B F16B 146.6(11) . . . . ?
O2A C51 C54B F17B 42.1(16) . . . . ?
C1 C2 C3 C4 179.6(4) . . . . ?
C1 C2 C7 C6 -179.9(4) . . . . ?
C1 C8 C13 C12 179.0(4) . . . . ?
C1 C8 C9 C10 -179.5(4) . . . . ?
C2 C1 C8 C13 -80.2(5) . . . . ?
C2 C1 C8 C9 99.4(4) . . . . ?
C2 C3 C4 C5 0.1(7) . . . . ?
C2 C7 C6 C5 0.4(8) . . . . ?
C17 C18 C14 Fe1 60.9(3) . . . . ?
C17 C18 C14 C15 0.5(4) . . . . ?
C17 C18 C14 C19 -173.6(4) . . . . ?
C17 C16 C15 Fe1 -60.7(3) . . . . ?
C17 C16 C15 C14 -0.3(4) . . . . ?
C17 C16 C15 C20 173.6(4) . . . . ?
C18 C17 C16 Fe1 -60.3(3) . . . . ?
C18 C17 C16 C15 0.6(4) . . . . ?
C18 C17 C16 C21 175.3(4) . . . . ?
C18 C14 C15 Fe1 60.5(3) . . . . ?
C18 C14 C15 C16 -0.1(4) . . . . ?
C18 C14 C15 C20 -174.2(4) . . . . ?
C16 C17 C18 Fe1 60.2(3) . . . . ?
C16 C17 C18 C14 -0.7(4) . . . . ?
C16 C17 C18 C23 -174.0(4) . . . . ?
C3 C2 C7 C6 -1.3(7) . . . . ?
C38 C37 C41 Fe2 -59.6(3) . . . . ?
C38 C37 C41 C40 0.2(4) . . . . ?
C38 C37 C41 C46 177.2(4) . . . . ?
C38 C39 C40 Fe2 61.0(3) . . . . ?
C38 C39 C40 C41 0.1(5) . . . . ?
C38 C39 C40 C45 -176.1(4) . . . . ?
C26 C25 C30 C29 0.7(8) . . . . ?
C26 C27 C28 C29 0.5(8) . . . . ?
C24 C25 C30 C29 -177.5(5) . . . . ?
C24 C31 C36 C35 176.9(4) . . . . ?
C37 C38 C39 Fe2 60.7(3) . . . . ?
C37 C38 C39 C40 0.1(4) . . . . ?
C37 C38 C39 C44 -175.9(4) . . . . ?
C37 C41 C40 Fe2 -60.3(3) . . . . ?
C37 C41 C40 C39 -0.2(5) . . . . ?
C37 C41 C40 C45 176.0(5) . . . . ?
C7 C2 C3 C4 1.1(6) . . . . ?
C25 C26 C27 C28 0.0(7) . . . . ?
C25 C24 C31 C32 98.8(4) . . . . ?
C25 C24 C31 C36 -78.4(5) . . . . ?
C25 C30 C29 C28 -0.2(9) . . . . ?
C8 C1 C2 C3 41.1(5) . . . . ?
C8 C1 C2 C7 -140.4(4) . . . . ?
C8 C13 C12 C11 0.8(8) . . . . ?
C8 C9 C10 C11 0.2(8) . . . . ?
C32 C31 C36 C35 -0.3(6) . . . . ?
C32 C33 C34 C35 -1.2(7) . . . . ?
O3A Al1 O1 C47 90.8(8) . . . . ?
O3A Al1 O2B C51 173(3) . . . . ?
O3A Al1 O4A C59 146.1(12) . . . . ?
C31 C24 C25 C26 49.4(5) . . . . ?
C31 C24 C25 C30 -132.5(4) . . . . ?
C31 C32 C33 C34 -0.1(7) . . . . ?
C31 C36 C35 C34 -1.0(6) . . . . ?
C39 C38 C37 Fe2 -60.2(3) . . . . ?
C39 C38 C37 C41 -0.2(4) . . . . ?
C39 C38 C37 C42 176.3(4) . . . . ?
C27 C26 C25 C24 177.5(4) . . . . ?
C27 C26 C25 C30 -0.6(6) . . . . ?
C27 C28 C29 C30 -0.5(9) . . . . ?
F24A C57A C55 O3A 65.0(17) . . . . ?
F24A C57A C55 C56A -69.7(14) . . . . ?
F24A C57A C55 C58A 170.2(15) . . . . ?
C36 C35 C34 C33 1.7(7) . . . . ?
C13 C8 C9 C10 0.0(6) . . . . ?
C33 C32 C31 C24 -176.5(4) . . . . ?
C33 C32 C31 C36 0.9(6) . . . . ?
F19A C56A C55 O3A 150.7(8) . . . . ?
F19A C56A C55 C57A -67.6(11) . . . . ?
F19A C56A C55 C58A 51.5(15) . . . . ?
C9 C8 C13 C12 -0.5(6) . . . . ?
C23 C18 C14 Fe1 -125.7(4) . . . . ?
C23 C18 C14 C15 173.8(4) . . . . ?
C23 C18 C14 C19 -0.2(7) . . . . ?
C74 C71 C72 F55 44.9(5) . . . . ?
C74 C71 C72 F57 165.2(4) . . . . ?
C74 C71 C72 F56 -75.5(5) . . . . ?
C74 C71 C73 F60 42.1(5) . . . . ?
C74 C71 C73 F59 161.9(4) . . . . ?
C74 C71 C73 F58 -78.0(6) . . . . ?
C6 C5 C4 C3 -1.0(7) . . . . ?
C4 C5 C6 C7 0.8(8) . . . . ?
C65 C63 C64 F39 -42.1(7) . . . . ?
C65 C63 C64 F38 78.1(5) . . . . ?
C65 C63 C64 F37 -163.9(5) . . . . ?
C65 C63 C66 F43 75.2(6) . . . . ?
C65 C63 C66 F45 -159.7(5) . . . . ?
C65 C63 C66 F44 -41.1(5) . . . . ?
F20A C56A C55 O3A 30.0(10) . . . . ?
F20A C56A C55 C57A 171.7(9) . . . . ?
F20A C56A C55 C58A -69.1(15) . . . . ?
C21 C16 C15 Fe1 124.8(4) . . . . ?
C21 C16 C15 C14 -174.8(4) . . . . ?
C21 C16 C15 C20 -0.8(7) . . . . ?
C43 C38 C37 Fe2 124.2(4) . . . . ?
C43 C38 C37 C41 -175.8(4) . . . . ?
C43 C38 C37 C42 0.7(6) . . . . ?
C43 C38 C39 Fe2 -123.6(4) . . . . ?
C43 C38 C39 C40 175.8(4) . . . . ?
C43 C38 C39 C44 -0.2(7) . . . . ?
C64 C63 C65 F40 75.5(6) . . . . ?
C64 C63 C65 F41 -42.2(6) . . . . ?
C64 C63 C65 F42 -159.9(5) . . . . ?
C64 C63 C66 F43 -44.8(6) . . . . ?
C64 C63 C66 F45 80.3(6) . . . . ?
C64 C63 C66 F44 -161.1(4) . . . . ?
C70A C67 C69 F49 -54.8(8) . . . . ?
C70A C67 C69 F51A 78.1(8) . . . . ?
C70A C67 C69 F50A -163.4(6) . . . . ?
C70A C67 C68 F46 61.4(9) . . . . ?
C70A C67 C68 F48A -151.1(9) . . . . ?
C70A C67 C68 F47A -38.5(7) . . . . ?
C52A C51 C53A F13A 159.0(6) . . . . ?
C52A C51 C53A F15A -82.7(8) . . . . ?
C52A C51 C53A F14A 37.9(9) . . . . ?
C52A C51 C54A F18A 43.2(7) . . . . ?
C52A C51 C54A F16A -77.9(8) . . . . ?
C52A C51 C54A F17A 161.5(7) . . . . ?
C52A C51 O2B Al1 -130(3) . . . . ?
F23A C57A C55 O3A 177.2(12) . . . . ?
F23A C57A C55 C56A 42.6(16) . . . . ?
F23A C57A C55 C58A -77.5(18) . . . . ?
C69 C67 C70A F52 69.8(9) . . . . ?
C69 C67 C70A F53A -44.1(10) . . . . ?
C69 C67 C70A F54A -162.4(8) . . . . ?
C69 C67 C68 F46 -58.3(8) . . . . ?
C69 C67 C68 F48A 89.2(8) . . . . ?
C69 C67 C68 F47A -158.3(4) . . . . ?
C69 C67 C68 F48B 40.8(7) . . . . ?
C69 C67 C68 F47B 147.1(12) . . . . ?
C69 C67 C70B F52 35(2) . . . . ?
C69 C67 C70B F53B -84(2) . . . . ?
C69 C67 C70B F54B 161.5(15) . . . . ?
C12 C11 C10 C9 0.0(9) . . . . ?
C22 C17 C18 Fe1 -124.0(4) . . . . ?
C22 C17 C18 C14 175.1(4) . . . . ?
C22 C17 C18 C23 1.9(7) . . . . ?
C22 C17 C16 Fe1 124.0(4) . . . . ?
C22 C17 C16 C15 -175.1(4) . . . . ?
C22 C17 C16 C21 -0.5(7) . . . . ?
C66 C63 C65 F40 -40.8(6) . . . . ?
C66 C63 C65 F41 -158.5(4) . . . . ?
C66 C63 C65 F42 83.7(6) . . . . ?
C66 C63 C64 F39 75.3(6) . . . . ?
C66 C63 C64 F38 -164.5(4) . . . . ?
C66 C63 C64 F37 -46.6(6) . . . . ?
F22A C57A C55 O3A -64.6(15) . . . . ?
F22A C57A C55 C56A 160.7(11) . . . . ?
F22A C57A C55 C58A 40.6(16) . . . . ?
C19 C14 C15 Fe1 -125.4(5) . . . . ?
C19 C14 C15 C16 174.0(4) . . . . ?
C19 C14 C15 C20 -0.1(7) . . . . ?
C44 C39 C40 Fe2 -122.9(5) . . . . ?
C44 C39 C40 C41 176.2(4) . . . . ?
C44 C39 C40 C45 0.0(7) . . . . ?
C10 C11 C12 C13 -0.5(9) . . . . ?
C42 C37 C41 Fe2 124.0(4) . . . . ?
C42 C37 C41 C40 -176.1(4) . . . . ?
C42 C37 C41 C46 0.8(7) . . . . ?
C46 C41 C40 Fe2 122.9(4) . . . . ?
C46 C41 C40 C39 -177.0(4) . . . . ?
C46 C41 C40 C45 -0.8(7) . . . . ?
C50A C47 C49A F4 -76.9(7) . . . . ?
C50A C47 C49A F6A 42.8(7) . . . . ?
C50A C47 C49A F5 159.9(7) . . . . ?
C50A C47 C48A F2 37.9(8) . . . . ?
C50A C47 C48A F3A 161.3(6) . . . . ?
C50A C47 C48A F1 -79.7(6) . . . . ?
C53A C51 C52A F12 163.7(6) . . . . ?
C53A C51 C52A F11A -69.5(10) . . . . ?
C53A C51 C52A F10A 45.9(7) . . . . ?
C53A C51 C54A F18A 162.2(6) . . . . ?
C53A C51 C54A F16A 41.1(8) . . . . ?
C53A C51 C54A F17A -79.6(7) . . . . ?
C53A C51 O2B Al1 113(3) . . . . ?
C54A C51 C52A F12 -80.8(7) . . . . ?
C54A C51 C52A F11A 46.0(10) . . . . ?
C54A C51 C52A F10A 161.4(6) . . . . ?
C54A C51 C53A F13A 43.5(7) . . . . ?
C54A C51 C53A F15A 161.8(6) . . . . ?
C54A C51 C53A F14A -77.6(8) . . . . ?
C54A C51 O2B Al1 -19(3) . . . . ?
C49A C47 C50A F7 35.0(8) . . . . ?
C49A C47 C50A F8 -82.7(7) . . . . ?
C49A C47 C50A F9A 158.9(6) . . . . ?
C49A C47 C48A F2 -80.9(7) . . . . ?
C49A C47 C48A F3A 42.6(8) . . . . ?
C49A C47 C48A F1 161.6(6) . . . . ?
C48A C47 C50A F7 -81.8(7) . . . . ?
C48A C47 C50A F8 160.5(5) . . . . ?
C48A C47 C50A F9A 42.1(7) . . . . ?
C48A C47 C49A F4 41.4(8) . . . . ?
C48A C47 C49A F6A 161.0(6) . . . . ?
C48A C47 C49A F5 -81.8(8) . . . . ?
F25A C58A C55 O3A -63.7(18) . . . . ?
F25A C58A C55 C57A 168.6(17) . . . . ?
F25A C58A C55 C56A 48(2) . . . . ?
F27A C58A C55 O3A 52(2) . . . . ?
F27A C58A C55 C57A -75(2) . . . . ?
F27A C58A C55 C56A 163.9(19) . . . . ?
F26A C58A C55 O3A 173(2) . . . . ?
F26A C58A C55 C57A 45(3) . . . . ?
F26A C58A C55 C56A -75(3) . . . . ?
C48B C47 C49B F4 79.6(16) . . . . ?
C48B C47 C49B F5 -163.5(15) . . . . ?
C48B C47 C49B F6B -40(3) . . . . ?
C48B C47 C50B F7 -35.9(14) . . . . ?
C48B C47 C50B F8 77.8(15) . . . . ?
C48B C47 C50B F9B -166.6(14) . . . . ?
C49B C47 C48B F2 -26.6(15) . . . . ?
C49B C47 C48B F1 79.6(15) . . . . ?
C49B C47 C48B F3B -157.8(17) . . . . ?
C49B C47 C50B F7 87.4(15) . . . . ?
C49B C47 C50B F8 -158.9(15) . . . . ?
C49B C47 C50B F9B -43.3(19) . . . . ?
C68 C67 C70A F52 -50.2(10) . . . . ?
C68 C67 C70A F53A -164.1(7) . . . . ?
C68 C67 C70A F54A 77.6(10) . . . . ?
C68 C67 C69 F49 68.4(7) . . . . ?
C68 C67 C69 F51A -158.8(6) . . . . ?
C68 C67 C69 F50A -40.2(7) . . . . ?
C68 C67 C69 F50B -86.6(12) . . . . ?
C68 C67 C69 F51B 160.9(7) . . . . ?
C68 C67 C70B F52 -79(2) . . . . ?
C68 C67 C70B F53B 162.5(19) . . . . ?
C68 C67 C70B F54B 48.0(19) . . . . ?
C70B C67 C69 F49 -37.9(12) . . . . ?
C70B C67 C69 F50B 167.1(15) . . . . ?
C70B C67 C69 F51B 54.6(12) . . . . ?
C70B C67 C68 F46 60.5(14) . . . . ?
C70B C67 C68 F48B 159.5(13) . . . . ?
C70B C67 C68 F47B -94.1(17) . . . . ?
C72 C71 C74 F62 164.3(4) . . . . ?
C72 C71 C74 F63 45.9(5) . . . . ?
C72 C71 C74 F61 -74.4(5) . . . . ?
C72 C71 C73 F60 161.9(4) . . . . ?
C72 C71 C73 F59 -78.3(5) . . . . ?
C72 C71 C73 F58 41.8(7) . . . . ?
C73 C71 C74 F62 -76.1(5) . . . . ?
C73 C71 C74 F63 165.5(4) . . . . ?
C73 C71 C74 F61 45.2(5) . . . . ?
C73 C71 C72 F55 -74.0(5) . . . . ?
C73 C71 C72 F57 46.2(6) . . . . ?
C73 C71 C72 F56 165.5(5) . . . . ?
O2B Al1 O1 C47 -10.5(11) . . . . ?
O2B Al1 O3A C55 -160.4(15) . . . . ?
O2B Al1 O4A C59 -119.8(13) . . . . ?
O2B C51 C52A F12 39.1(10) . . . . ?
O2B C51 C52A F11A 165.8(11) . . . . ?
O2B C51 C52A F10A -78.7(9) . . . . ?
O2B C51 C53A F13A -92.8(10) . . . . ?
O2B C51 C53A F15A 25.5(11) . . . . ?
O2B C51 C53A F14A 146.1(9) . . . . ?
O2B C51 C54A F18A -60.0(10) . . . . ?
O2B C51 C54A F16A 178.9(9) . . . . ?
O2B C51 C54A F17A 58.3(11) . . . . ?
C53B C51 C52B F12 164.1(16) . . . . ?
C53B C51 C52B F10B 34(3) . . . . ?
C53B C51 C52B F11B -99(3) . . . . ?
C53B C51 C54B F18B 144.7(15) . . . . ?
C53B C51 C54B F16B 24.5(17) . . . . ?
C53B C51 C54B F17B -80.0(16) . . . . ?
C52B C51 C53B F15B -75(2) . . . . ?
C52B C51 C53B F14B 38(2) . . . . ?
C52B C51 C53B F13B 175.0(17) . . . . ?
C52B C51 C54B F18B 38(2) . . . . ?
C52B C51 C54B F16B -83(2) . . . . ?
C52B C51 C54B F17B 172.9(18) . . . . ?
C54B C51 C53B F15B 167.9(18) . . . . ?
C54B C51 C53B F14B -78(2) . . . . ?
C54B C51 C53B F13B 58.1(18) . . . . ?
C54B C51 C52B F12 -74.3(19) . . . . ?
C54B C51 C52B F10B 156(2) . . . . ?
C54B C51 C52B F11B 23(3) . . . . ?
O4A Al1 O1 C47 -146.3(8) . . . . ?
O4A Al1 O3A C55 -50.1(15) . . . . ?
O4A Al1 O2B C51 64(3) . . . . ?
F30A C60A C59 O4A 86.0(8) . . . . ?
F30A C60A C59 C61A -155.6(8) . . . . ?
F30A C60A C59 C62A -30.3(10) . . . . ?
F29A C60A C59 O4A -163.3(9) . . . . ?
F29A C60A C59 C61A -45.0(11) . . . . ?
F29A C60A C59 C62A 80.4(10) . . . . ?
F31 C61A C59 O4A -47.0(10) . . . . ?
F31 C61A C59 C60A -165.6(8) . . . . ?
F31 C61A C59 C62A 68.4(10) . . . . ?
F33A C61A C59 O4A 78.1(14) . . . . ?
F33A C61A C59 C60A -40.5(15) . . . . ?
F33A C61A C59 C62A -166.5(13) . . . . ?
F35A C62A C59 O4A 70.9(10) . . . . ?
F35A C62A C59 C60A -171.3(10) . . . . ?
F35A C62A C59 C61A -45.7(11) . . . . ?
F34A C62A C59 O4A -163.3(9) . . . . ?
F34A C62A C59 C60A -45.5(11) . . . . ?
F34A C62A C59 C61A 80.1(10) . . . . ?
F36A C62A C59 O4A -46.4(10) . . . . ?
F36A C62A C59 C60A 71.3(10) . . . . ?
F36A C62A C59 C61A -163.1(9) . . . . ?
O4B Al1 O1 C47 -127.8(8) . . . . ?
O4B Al1 O2A C51 -67.2(10) . . . . ?
O4B Al1 O3B C55 158(2) . . . . ?
F30B C60B C59 O4B 84.2(13) . . . . ?
F30B C60B C59 C61B -158.9(12) . . . . ?
F30B C60B C59 C62B -39.7(14) . . . . ?
F29B C60B C59 O4B -157.7(8) . . . . ?
F29B C60B C59 C61B -40.8(11) . . . . ?
F29B C60B C59 C62B 78.4(11) . . . . ?
F31B C61B C59 O4B -33.7(11) . . . . ?
F31B C61B C59 C60B -157.2(10) . . . . ?
F31B C61B C59 C62B 82.2(11) . . . . ?
F33B C61B C59 O4B 83.0(10) . . . . ?
F33B C61B C59 C60B -40.5(11) . . . . ?
F33B C61B C59 C62B -161.0(9) . . . . ?
F32B C61B C59 O4B -158.0(10) . . . . ?
F32B C61B C59 C60B 78.6(11) . . . . ?
F32B C61B C59 C62B -42.0(12) . . . . ?
F34B C62B C59 O4B -170.4(10) . . . . ?
F34B C62B C59 C60B -43.3(12) . . . . ?
F34B C62B C59 C61B 77.0(11) . . . . ?
F36B C62B C59 O4B -52.9(12) . . . . ?
F36B C62B C59 C60B 74.3(12) . . . . ?
F36B C62B C59 C61B -165.5(10) . . . . ?
C60C C59 C61C F35B 161.9(9) . . . . ?
C60C C59 C62C F35C 166.6(13) . . . . ?
C60C C59 C62C F34C -73.0(14) . . . . ?
F28 C60A C59 O4A -36.1(9) . . . . ?
F28 C60A C59 C61A 82.3(9) . . . . ?
F28 C60A C59 C62A -152.4(7) . . . . ?
F28 C60B C59 O4B -50.3(11) . . . . ?
F28 C60B C59 C61B 66.6(11) . . . . ?
F28 C60B C59 C62B -174.2(8) . . . . ?
C61C C59 C60C F28 174.1(8) . . . . ?
C61C C59 C60C F30C 44.8(16) . . . . ?
C61C C59 C62C F35C -79.3(13) . . . . ?
C61C C59 C62C F34C 41.1(15) . . . . ?
F32 C61A C59 O4A -160.5(7) . . . . ?
F32 C61A C59 C60A 80.9(8) . . . . ?
F32 C61A C59 C62A -45.1(9) . . . . ?
C62C C59 C60C F28 -70.8(10) . . . . ?
C62C C59 C60C F30C 159.9(15) . . . . ?
C62C C59 C61C F35B 47.4(11) . . . . ?
O8A Al2 O5 C63 -82.5(12) . . . . ?
O8A Al2 O7 C71 -166.8(8) . . . . ?
O8A Al2 O6 C67 -32.8(9) . . . . ?
O8A C75A C76A F64A -42.3(18) . . . . ?
O8A C75A C76A F65A -167.4(15) . . . . ?
O8A C75A C76A F66A 71.3(17) . . . . ?
O8A C75A C78A F71A 63.9(17) . . . . ?
O8A C75A C78A F72A -49.2(18) . . . . ?
O8A C75A C78A F70A -171.5(13) . . . . ?
O8A C75A C77A F68A -46.7(18) . . . . ?
O8A C75A C77A F69A -165.8(15) . . . . ?
O8A C75A C77A F67A 79.1(17) . . . . ?
C76A C75A C78A F71A -171.2(14) . . . . ?
C76A C75A C78A F72A 75.8(18) . . . . ?
C76A C75A C78A F70A -46.5(18) . . . . ?
C76A C75A C77A F68A -170.3(13) . . . . ?
C76A C75A C77A F69A 70.6(14) . . . . ?
C76A C75A C77A F67A -44.6(16) . . . . ?
C78A C75A C76A F64A -163.5(12) . . . . ?
C78A C75A C76A F65A 71.4(15) . . . . ?
C78A C75A C76A F66A -49.9(16) . . . . ?
C78A C75A C77A F68A 72.6(19) . . . . ?
C78A C75A C77A F69A -46.5(18) . . . . ?
C78A C75A C77A F67A -161.7(13) . . . . ?
C77A C75A C76A F64A 76.5(15) . . . . ?
C77A C75A C76A F65A -48.6(15) . . . . ?
C77A C75A C76A F66A -169.9(11) . . . . ?
C77A C75A C78A F71A -54(2) . . . . ?
C77A C75A C78A F72A -167.5(14) . . . . ?
C77A C75A C78A F70A 70.2(18) . . . . ?
O8B Al2 O5 C63 -82.6(10) . . . . ?
O8B Al2 O7 C71 -156.8(7) . . . . ?
O8B Al2 O6 C67 -42.5(8) . . . . ?
O8B C75B C76B F64B -49.4(17) . . . . ?
O8B C75B C76B F65B -165.1(16) . . . . ?
O8B C75B C76B F66B 70.9(17) . . . . ?
O8B C75B C78B F71B 84.2(14) . . . . ?
O8B C75B C78B F72B -30.6(19) . . . . ?
O8B C75B C78B F70B -168.6(13) . . . . ?
O8B C75B C77B F68B -48.2(16) . . . . ?
O8B C75B C77B F69B -171.8(12) . . . . ?
O8B C75B C77B F67B 72.8(16) . . . . ?
C76B C75B C78B F71B -165.4(12) . . . . ?
C76B C75B C78B F72B 80(2) . . . . ?
C76B C75B C78B F70B -58.2(18) . . . . ?
C76B C75B C77B F68B -166.7(14) . . . . ?
C76B C75B C77B F69B 69.7(16) . . . . ?
C76B C75B C77B F67B -45.7(18) . . . . ?
C78B C75B C76B F64B -164.6(13) . . . . ?
C78B C75B C76B F65B 79.7(17) . . . . ?
C78B C75B C76B F66B -44(2) . . . . ?
C78B C75B C77B F68B 78.6(19) . . . . ?
C78B C75B C77B F69B -45(2) . . . . ?
C78B C75B C77B F67B -160.4(15) . . . . ?
C77B C75B C76B F64B 74.0(18) . . . . ?
C77B C75B C76B F65B -41.7(19) . . . . ?
C77B C75B C76B F66B -165.7(13) . . . . ?
C77B C75B C78B F71B -44(2) . . . . ?
C77B C75B C78B F72B -158.7(14) . . . . ?
C77B C75B C78B F70B 63(2) . . . . ?
C50B C47 C48B F2 94.0(12) . . . . ?
C50B C47 C48B F1 -159.8(11) . . . . ?
C50B C47 C48B F3B -37.2(19) . . . . ?
C50B C47 C49B F4 -39.6(18) . . . . ?
C50B C47 C49B F5 77.4(19) . . . . ?
C50B C47 C49B F6B -160(2) . . . . ?
O3B Al1 O1 C47 112.7(8) . . . . ?
O3B Al1 O2A C51 56.0(11) . . . . ?
O3B Al1 O4B C59 52.1(15) . . . . ?
O3B C55 C58B F25B -101.9(18) . . . . ?
O3B C55 C58B F26B 145.8(13) . . . . ?
O3B C55 C58B F27B 31.7(18) . . . . ?
O3B C55 C57B F22B -76.7(15) . . . . ?
O3B C55 C57B F23B 158.3(14) . . . . ?
O3B C55 C56B F21B -63.7(14) . . . . ?
O3B C55 C56B F19B 169.4(11) . . . . ?
O3B C55 C56B F20B 57.6(13) . . . . ?
C58B C55 C57B F22B 40.2(16) . . . . ?
C58B C55 C57B F23B -84.7(16) . . . . ?
C58B C55 C56B F21B 165.4(12) . . . . ?
C58B C55 C56B F19B 38.4(16) . . . . ?
C58B C55 C56B F20B -73.4(14) . . . . ?
C57B C55 C58B F25B 149.9(18) . . . . ?
C57B C55 C58B F26B 37.6(15) . . . . ?
C57B C55 C58B F27B -76.5(17) . . . . ?
C57B C55 C56B F21B 48.0(15) . . . . ?
C57B C55 C56B F19B -79.0(15) . . . . ?
C57B C55 C56B F20B 169.2(12) . . . . ?
C56B C55 C58B F25B 31(2) . . . . ?
C56B C55 C58B F26B -81.1(15) . . . . ?
C56B C55 C58B F27B 164.8(14) . . . . ?
C56B C55 C57B F22B 160.7(12) . . . . ?
C56B C55 C57B F23B 35.8(18) . . . . ?
F21A C56A C55 O3A -85.9(9) . . . . ?
F21A C56A C55 C57A 55.8(10) . . . . ?
F21A C56A C55 C58A 174.9(14) . . . . ?
C58C C55 C57C F22C 56.4(18) . . . . ?
C58C C55 C57C F23C -91.4(18) . . . . ?
C58C C55 C57C F24B 165.9(13) . . . . ?
C57C C55 C58C F27C -74.4(18) . . . . ?
C57C C55 C58C F25C 162.1(17) . . . . ?
C57C C55 C58C F26C 31.0(19) . . . . ?
